data_1516941
loop_
_publ_author_name
'Dongcheng Liu'
'Zilu Chen'
'Wanyun Huang'
'Suni Qin'
'Liping Jiang'
'Suping Zhou'
'Fupei Liang'

_publ_section_title
;
 Metal clusters constructed by dihydrazide ligand: Synthesis, structure
 and magnetic properties
;
_journal_name_full
;
Inorganica Chimica Acta
;
_journal_page_first 179
_journal_page_last 183
_journal_volume 400
_journal_year 2013
_chemical_formula_moiety C103H88Cu9N24O19,2(C3H7NO),2(C2H7N)
_chemical_formula_sum 'C113 H116 Cu9 N28 O21'
_chemical_formula_weight 2774.29
_space_group_IT_number 29
_symmetry_cell_setting orthorhombic
_symmetry_space_group_name_Hall 'P 2c -2ac'
_symmetry_space_group_name_H-M 'P c a 21'
_atom_sites_solution_hydrogens geom
_atom_sites_solution_primary direct
_atom_sites_solution_secondary difmap
_cell_angle_alpha 90.00
_cell_angle_beta 90.00
_cell_angle_gamma 90.00
_cell_formula_units_Z 4
_cell_length_a 33.552(7)
_cell_length_b 11.631(2)
_cell_length_c 30.295(6)
_cell_measurement_reflns_used 34216
_cell_measurement_temperature 183(2)
_cell_measurement_theta_max 27.5742
_cell_measurement_theta_min 3.0689
_cell_volume 11822(4)
_computing_cell_refinement 'Bruker SAINT'
_computing_data_collection 'Bruker APEX2'
_computing_data_reduction 'Bruker SAINT'
_computing_molecular_graphics 'Bruker SHELXTL'
_computing_publication_material 'Bruker SHELXTL'
_computing_structure_refinement 'SHELXL-97 (Sheldrick, 2008)'
_computing_structure_solution 'SHELXS-97 (Sheldrick, 2008)'
_diffrn_ambient_temperature 183(2)
_diffrn_detector_area_resol_mean 28.5714
_diffrn_measured_fraction_theta_full 0.996
_diffrn_measured_fraction_theta_max 0.996
_diffrn_measurement_device_type 'Bruker P4'
_diffrn_measurement_method '\w scans'
_diffrn_radiation_monochromator graphite
_diffrn_radiation_source 'fine-focus sealed tube'
_diffrn_radiation_type MoK\a
_diffrn_radiation_wavelength 0.71073
_diffrn_reflns_av_R_equivalents 0.0785
_diffrn_reflns_av_sigmaI/netI 0.0871
_diffrn_reflns_limit_h_max 39
_diffrn_reflns_limit_h_min -39
_diffrn_reflns_limit_k_max 13
_diffrn_reflns_limit_k_min -13
_diffrn_reflns_limit_l_max 35
_diffrn_reflns_limit_l_min -35
_diffrn_reflns_number 70378
_diffrn_reflns_theta_full 25.01
_diffrn_reflns_theta_max 25.01
_diffrn_reflns_theta_min 3.07
_diffrn_standards_decay_% 0
_diffrn_standards_interval_count 0
_diffrn_standards_interval_time 0
_diffrn_standards_number 0
_exptl_absorpt_coefficient_mu 1.665
_exptl_absorpt_correction_T_max 0.7537
_exptl_absorpt_correction_T_min 0.6263
_exptl_absorpt_correction_type multi-scan
_exptl_absorpt_process_details SADABS
_exptl_crystal_colour 'dark green'
_exptl_crystal_density_diffrn 1.559
_exptl_crystal_density_method 'not measured'
_exptl_crystal_description block
_exptl_crystal_F_000 5676
_exptl_crystal_size_max 0.31
_exptl_crystal_size_mid 0.25
_exptl_crystal_size_min 0.18
_refine_diff_density_max 1.300
_refine_diff_density_min -0.896
_refine_diff_density_rms 0.134
_refine_ls_abs_structure_details 'Flack H D (1983), Acta Cryst. A39, 876-881'
_refine_ls_abs_structure_Flack 0.010(18)
_refine_ls_extinction_method none
_refine_ls_goodness_of_fit_ref 1.072
_refine_ls_hydrogen_treatment constr
_refine_ls_matrix_type full
_refine_ls_number_parameters 1463
_refine_ls_number_reflns 20527
_refine_ls_number_restraints 60
_refine_ls_restrained_S_all 1.075
_refine_ls_R_factor_all 0.0926
_refine_ls_R_factor_gt 0.0853
_refine_ls_shift/su_max 0.001
_refine_ls_shift/su_mean 0.000
_refine_ls_structure_factor_coef Fsqd
_refine_ls_weighting_details 'calc w=1/[\s^2^(Fo^2^)+(0.1218P)^2^+34.6462P] where P=(Fo^2^+2Fc^2^)/3'
_refine_ls_weighting_scheme calc
_refine_ls_wR_factor_gt 0.2231
_refine_ls_wR_factor_ref 0.2325
_reflns_number_gt 18514
_reflns_number_total 20527
_reflns_threshold_expression >2sigma(I)
_cod_data_source_file ICA-2013-400-179-183-1.cif
_cod_data_source_block 110
_cod_original_sg_symbol_H-M Pca2(1)
_cod_database_code 1516941

loop_
_symmetry_equiv_pos_as_xyz
'x, y, z'
'-x, -y, z+1/2'
'x+1/2, -y, z'
'-x+1/2, y, z+1/2'

loop_
_atom_site_label
_atom_site_type_symbol
_atom_site_fract_x
_atom_site_fract_y
_atom_site_fract_z
_atom_site_U_iso_or_equiv
_atom_site_adp_type
_atom_site_occupancy
_atom_site_symmetry_multiplicity
_atom_site_calc_flag
_atom_site_refinement_flags
Cu1 Cu 0.12575(3) -0.11855(10) 0.17400(4) 0.0330(2) Uani 1 1 d .
Cu2 Cu 0.20922(3) 0.19088(10) 0.14797(4) 0.0316(2) Uani 1 1 d .
Cu3 Cu 0.05135(3) 0.19415(10) 0.22118(4) 0.0351(3) Uani 1 1 d .
Cu4 Cu 0.29850(3) -0.09153(10) 0.11717(4) 0.0354(3) Uani 1 1 d .
Cu5 Cu 0.36530(3) 0.24496(11) 0.08065(4) 0.0391(3) Uani 1 1 d .
Cu6 Cu 0.12789(4) 0.22738(12) 0.02910(4) 0.0417(3) Uani 1 1 d .
Cu7 Cu 0.18234(4) -0.04718(12) 0.03753(4) 0.0436(3) Uani 1 1 d .
Cu8 Cu 0.28273(4) 0.17527(17) 0.27475(4) 0.0569(4) Uani 1 1 d .
Cu9 Cu 0.23874(4) -0.09778(17) 0.25413(5) 0.0602(4) Uani 1 1 d .
C1 C 0.3775(3) 0.0130(10) 0.0201(3) 0.043(2) Uani 1 1 d .
C2 C 0.3951(3) 0.1163(10) 0.0067(4) 0.043(2) Uani 1 1 d .
C3 C 0.4182(3) 0.1089(12) -0.0324(4) 0.056(3) Uani 1 1 d .
H3 H 0.4285 0.1782 -0.0444 0.068 Uiso 1 1 calc R
C4 C 0.4264(4) 0.0094(14) -0.0539(4) 0.066(4) Uani 1 1 d .
H4 H 0.4430 0.0103 -0.0793 0.079 Uiso 1 1 calc R
C5 C 0.4114(3) -0.0896(12) -0.0393(4) 0.056(3) Uani 1 1 d .
H5 H 0.4184 -0.1597 -0.0534 0.067 Uiso 1 1 calc R
C6 C 0.3856(3) -0.0903(10) -0.0036(3) 0.044(2) Uani 1 1 d .
H6 H 0.3732 -0.1601 0.0051 0.053 Uiso 1 1 calc R
C7 C 0.3492(3) 0.0036(9) 0.0582(3) 0.036(2) Uani 1 1 d .
C8 C 0.3133(3) 0.1693(9) 0.1422(3) 0.039(2) Uani 1 1 d .
C9 C 0.2928(3) 0.1648(11) 0.1862(3) 0.044(2) Uani 1 1 d .
C10 C 0.2015(3) 0.1995(11) 0.2363(3) 0.046(3) Uani 1 1 d .
C11 C 0.1857(3) 0.2190(13) 0.2806(4) 0.056(3) Uani 1 1 d U
C12 C 0.2071(4) 0.211(2) 0.3196(4) 0.107(8) Uani 1 1 d .
C13 C 0.1877(4) 0.239(3) 0.3587(5) 0.141(12) Uani 1 1 d .
H13 H 0.2027 0.2471 0.3851 0.169 Uiso 1 1 calc R
C14 C 0.1468(4) 0.254(3) 0.3596(5) 0.136(6) Uani 1 1 d .
H14 H 0.1333 0.2570 0.3872 0.164 Uiso 1 1 calc R
C15 C 0.1249(5) 0.265(3) 0.3203(5) 0.136(6) Uani 1 1 d .
H15 H 0.0980 0.2911 0.3203 0.164 Uiso 1 1 calc R
C16 C 0.1438(4) 0.238(3) 0.2825(5) 0.136(6) Uani 1 1 d .
H16 H 0.1286 0.2316 0.2561 0.164 Uiso 1 1 calc R
C17 C 0.3357(4) -0.1217(17) 0.2535(4) 0.075(5) Uani 1 1 d .
C18 C 0.3166(4) -0.114(2) 0.2948(4) 0.103(8) Uani 1 1 d .
C19 C 0.3397(5) -0.131(3) 0.3329(5) 0.129(10) Uani 1 1 d .
H19 H 0.3269 -0.1241 0.3607 0.155 Uiso 1 1 calc R
C20 C 0.3786(6) -0.157(3) 0.3326(5) 0.137(12) Uani 1 1 d .
H20 H 0.3923 -0.1742 0.3592 0.164 Uiso 1 1 calc R
C21 C 0.3982(5) -0.157(2) 0.2924(5) 0.120(9) Uani 1 1 d .
H21 H 0.4263 -0.1672 0.2918 0.144 Uiso 1 1 calc R
C22 C 0.3777(5) -0.1418(19) 0.2526(5) 0.094(6) Uani 1 1 d .
H22 H 0.3915 -0.1449 0.2253 0.113 Uiso 1 1 calc R
C23 C 0.3164(4) -0.1188(12) 0.2099(4) 0.055(3) Uani 1 1 d .
C24 C 0.2222(3) -0.0817(9) 0.1670(3) 0.037(2) Uani 1 1 d .
C25 C 0.2009(3) -0.0771(8) 0.1235(3) 0.0329(19) Uani 1 1 d .
C26 C 0.1072(3) -0.1157(8) 0.0807(3) 0.036(2) Uani 1 1 d .
C27 C 0.0868(3) -0.1064(9) 0.0360(3) 0.041(2) Uani 1 1 d .
C28 C 0.1057(4) -0.0716(10) -0.0023(4) 0.048(3) Uani 1 1 d .
C29 C 0.0822(4) -0.0728(14) -0.0425(4) 0.065(4) Uani 1 1 d .
H29 H 0.0947 -0.0573 -0.0700 0.078 Uiso 1 1 calc R
C30 C 0.0432(5) -0.0955(15) -0.0412(5) 0.077(4) Uani 1 1 d .
H30 H 0.0285 -0.0911 -0.0679 0.092 Uiso 1 1 calc R
C31 C 0.0232(6) -0.1251(18) -0.0030(6) 0.104(7) Uani 1 1 d .
H31 H -0.0046 -0.1402 -0.0023 0.125 Uiso 1 1 calc R
C32 C 0.0476(4) -0.1310(13) 0.0350(4) 0.064(3) Uani 1 1 d .
H32 H 0.0354 -0.1541 0.0619 0.077 Uiso 1 1 calc R
C33 C 0.0469(3) -0.0502(8) 0.2765(3) 0.0339(19) Uani 1 1 d .
C34 C 0.0251(3) 0.0461(9) 0.2917(3) 0.039(2) Uani 1 1 d .
C35 C 0.0025(3) 0.0303(10) 0.3308(3) 0.041(2) Uani 1 1 d .
H35 H -0.0123 0.0930 0.3422 0.049 Uiso 1 1 calc R
C36 C 0.0015(3) -0.0722(11) 0.3523(4) 0.048(3) Uani 1 1 d .
H36 H -0.0139 -0.0790 0.3785 0.057 Uiso 1 1 calc R
C37 C 0.0225(3) -0.1670(10) 0.3370(4) 0.045(2) Uani 1 1 d .
H37 H 0.0212 -0.2387 0.3520 0.055 Uiso 1 1 calc R
C38 C 0.0453(3) -0.1535(9) 0.2991(3) 0.043(2) Uani 1 1 d .
H38 H 0.0602 -0.2171 0.2883 0.051 Uiso 1 1 calc R
C39 C 0.0741(3) -0.0466(8) 0.2372(3) 0.035(2) Uani 1 1 d .
C40 C 0.1060(3) 0.1444(9) 0.1586(3) 0.036(2) Uani 1 1 d .
C41 C 0.1255(3) 0.1593(8) 0.1141(3) 0.0300(18) Uani 1 1 d .
C42 C 0.2106(3) 0.2380(8) 0.0618(3) 0.037(2) Uani 1 1 d .
C43 C 0.2244(3) 0.2822(11) 0.0184(3) 0.047(3) Uani 1 1 d .
C44 C 0.1982(4) 0.3075(11) -0.0154(4) 0.056(3) Uani 1 1 d .
C45 C 0.2142(4) 0.3609(14) -0.0541(4) 0.070(4) Uani 1 1 d .
H45 H 0.1970 0.3829 -0.0775 0.083 Uiso 1 1 calc R
C46 C 0.2551(5) 0.3809(17) -0.0576(5) 0.090(6) Uani 1 1 d .
H46 H 0.2652 0.4219 -0.0824 0.108 Uiso 1 1 calc R
C47 C 0.2811(5) 0.342(2) -0.0260(5) 0.107(8) Uani 1 1 d .
H47 H 0.3091 0.3491 -0.0300 0.129 Uiso 1 1 calc R
C48 C 0.2658(4) 0.2923(15) 0.0122(4) 0.072(4) Uani 1 1 d .
H48 H 0.2835 0.2649 0.0343 0.086 Uiso 1 1 calc R
C49 C 0.0530(4) 0.4460(11) 0.2119(7) 0.080(2) Uani 1 1 d .
H49 H 0.0737 0.4286 0.1914 0.096 Uiso 1 1 calc R
C50 C 0.0435(4) 0.5648(11) 0.2173(7) 0.080(2) Uani 1 1 d .
H50 H 0.0580 0.6230 0.2022 0.096 Uiso 1 1 calc R
C51 C 0.0141(4) 0.5905(11) 0.2439(7) 0.080(2) Uani 1 1 d .
H51 H 0.0040 0.6665 0.2469 0.096 Uiso 1 1 calc R
C52 C -0.0020(4) 0.4945(11) 0.2681(7) 0.080(2) Uani 1 1 d .
H52 H -0.0201 0.5105 0.2914 0.096 Uiso 1 1 calc R
C53 C 0.0068(4) 0.3855(11) 0.2602(7) 0.080(2) Uani 1 1 d .
H53 H -0.0078 0.3261 0.2743 0.096 Uiso 1 1 calc R
C54 C -0.0375(3) 0.1763(11) 0.1765(4) 0.055(3) Uani 1 1 d .
H54 H -0.0444 0.2146 0.2031 0.066 Uiso 1 1 calc R
C55 C -0.0673(4) 0.1469(15) 0.1495(5) 0.075(4) Uani 1 1 d .
H55 H -0.0942 0.1641 0.1569 0.090 Uiso 1 1 calc R
C56 C -0.0582(4) 0.0911(13) 0.1107(4) 0.063(3) Uani 1 1 d .
H56 H -0.0786 0.0659 0.0912 0.076 Uiso 1 1 calc R
C57 C -0.0195(4) 0.0735(13) 0.1011(4) 0.063(3) Uani 1 1 d .
H57 H -0.0122 0.0384 0.0740 0.075 Uiso 1 1 calc R
C58 C 0.0087(3) 0.1060(11) 0.1302(4) 0.050(3) Uani 1 1 d .
H58 H 0.0358 0.0922 0.1227 0.060 Uiso 1 1 calc R
C59 C 0.0459(4) 0.1799(11) 0.0058(4) 0.057(3) Uani 1 1 d .
H59 H 0.0483 0.1241 0.0285 0.068 Uiso 1 1 calc R
C60 C 0.0085(4) 0.1974(14) -0.0130(5) 0.071(4) Uani 1 1 d .
H60 H -0.0140 0.1558 -0.0027 0.086 Uiso 1 1 calc R
C61 C 0.0047(4) 0.2767(14) -0.0470(5) 0.072(4) Uani 1 1 d .
H61 H -0.0203 0.2904 -0.0608 0.087 Uiso 1 1 calc R
C62 C 0.0392(4) 0.3358(14) -0.0601(4) 0.069(4) Uani 1 1 d .
H62 H 0.0379 0.3915 -0.0831 0.083 Uiso 1 1 calc R
C63 C 0.0743(4) 0.3130(11) -0.0399(4) 0.055(3) Uani 1 1 d .
H63 H 0.0974 0.3524 -0.0498 0.066 Uiso 1 1 calc R
C64 C 0.1411(4) -0.3591(10) 0.1455(4) 0.049(3) Uani 1 1 d .
H64 H 0.1340 -0.3296 0.1174 0.059 Uiso 1 1 calc R
C65 C 0.1499(4) -0.4729(11) 0.1486(5) 0.061(3) Uani 1 1 d .
H65 H 0.1480 -0.5202 0.1231 0.073 Uiso 1 1 calc R
C66 C 0.1611(5) -0.5180(11) 0.1863(5) 0.076(4) Uani 1 1 d .
H66 H 0.1676 -0.5973 0.1886 0.091 Uiso 1 1 calc R
C67 C 0.1633(7) -0.4443(13) 0.2236(6) 0.095(6) Uani 1 1 d .
H67 H 0.1720 -0.4719 0.2515 0.114 Uiso 1 1 calc R
C68 C 0.1522(5) -0.3313(12) 0.2178(4) 0.071(4) Uani 1 1 d .
H68 H 0.1520 -0.2822 0.2428 0.085 Uiso 1 1 calc R
C69 C 0.3722(4) 0.4834(12) 0.1120(5) 0.064(3) Uani 1 1 d .
H69 H 0.3643 0.4508 0.1394 0.077 Uiso 1 1 calc R
C70 C 0.3791(6) 0.5976(12) 0.1105(6) 0.089(5) Uani 1 1 d .
H70 H 0.3762 0.6419 0.1366 0.106 Uiso 1 1 calc R
C71 C 0.3901(6) 0.6508(14) 0.0722(6) 0.082(5) Uani 1 1 d .
H71 H 0.3944 0.7315 0.0714 0.099 Uiso 1 1 calc R
C72 C 0.3946(6) 0.5852(15) 0.0354(7) 0.095(5) Uani 1 1 d .
H72 H 0.4021 0.6184 0.0080 0.114 Uiso 1 1 calc R
C73 C 0.3875(4) 0.4633(12) 0.0395(4) 0.065(3) Uani 1 1 d .
H73 H 0.3913 0.4165 0.0141 0.077 Uiso 1 1 calc R
C74 C 0.4561(4) 0.2233(13) 0.1186(5) 0.072(4) Uani 1 1 d .
H74 H 0.4616 0.2511 0.0898 0.087 Uiso 1 1 calc R
C75 C 0.4896(4) 0.1998(14) 0.1474(6) 0.072(4) Uani 1 1 d .
H75 H 0.5159 0.2213 0.1394 0.086 Uiso 1 1 calc R
C76 C 0.4822(5) 0.1484(15) 0.1843(5) 0.083(5) Uani 1 1 d .
H76 H 0.5036 0.1254 0.2028 0.099 Uiso 1 1 calc R
C77 C 0.4447(5) 0.1274(16) 0.1965(6) 0.085(5) Uani 1 1 d .
H77 H 0.4389 0.0903 0.2237 0.102 Uiso 1 1 calc R
C78 C 0.4145(4) 0.1613(14) 0.1685(5) 0.072(4) Uani 1 1 d .
H78 H 0.3879 0.1490 0.1783 0.086 Uiso 1 1 calc R
C79 C 0.2868(4) -0.3040(14) 0.0651(5) 0.070(4) Uani 1 1 d .
H79 H 0.2934 -0.2559 0.0409 0.084 Uiso 1 1 calc R
C80 C 0.2786(6) -0.4229(12) 0.0573(5) 0.079(5) Uani 1 1 d .
H80 H 0.2795 -0.4523 0.0281 0.095 Uiso 1 1 calc R
C81 C 0.2696(5) -0.4942(15) 0.0916(6) 0.086(5) Uani 1 1 d .
H81 H 0.2656 -0.5742 0.0868 0.103 Uiso 1 1 calc R
C82 C 0.2664(4) -0.4489(12) 0.1321(6) 0.076(4) Uani 1 1 d .
H82 H 0.2587 -0.4960 0.1563 0.091 Uiso 1 1 calc R
C83 C 0.2745(4) -0.3320(13) 0.1388(5) 0.069(4) Uani 1 1 d .
H83 H 0.2724 -0.3026 0.1680 0.083 Uiso 1 1 calc R
C84 C 0.3662(4) 0.138(2) 0.2977(5) 0.111(8) Uani 1 1 d .
H84 H 0.3693 0.1234 0.2670 0.133 Uiso 1 1 calc R
C85 C 0.3983(4) 0.137(2) 0.3246(5) 0.125(10) Uani 1 1 d .
H85 H 0.4241 0.1312 0.3119 0.150 Uiso 1 1 calc R
C86 C 0.3950(4) 0.145(2) 0.3693(5) 0.115(9) Uani 1 1 d .
H86 H 0.4175 0.1337 0.3878 0.138 Uiso 1 1 calc R
C87 C 0.3583(4) 0.1708(18) 0.3871(5) 0.090(6) Uani 1 1 d .
H87 H 0.3551 0.1821 0.4179 0.108 Uiso 1 1 calc R
C88 C 0.3257(4) 0.1793(18) 0.3581(4) 0.088(6) Uani 1 1 d .
H88 H 0.3003 0.1994 0.3696 0.105 Uiso 1 1 calc R
C90 C 0.1629(6) -0.055(3) 0.2958(8) 0.161(6) Uani 1 1 d .
H90 H 0.1579 -0.0101 0.2701 0.193 Uiso 1 1 calc R
C91 C 0.1347(6) -0.058(3) 0.3280(8) 0.161(6) Uani 1 1 d .
H91 H 0.1103 -0.0172 0.3247 0.193 Uiso 1 1 calc R
C92 C 0.1424(6) -0.121(3) 0.3658(8) 0.161(6) Uani 1 1 d .
H92 H 0.1233 -0.1254 0.3888 0.193 Uiso 1 1 calc R
C93 C 0.1772(5) -0.176(3) 0.3692(8) 0.161(6) Uani 1 1 d .
H93 H 0.1832 -0.2215 0.3943 0.193 Uiso 1 1 calc R
C94 C 0.2036(6) -0.164(3) 0.3362(8) 0.161(6) Uani 1 1 d .
H94 H 0.2292 -0.1973 0.3404 0.193 Uiso 1 1 calc R
C96 C 0.2142(5) -0.020(2) -0.0517(5) 0.120(9) Uani 1 1 d .
H96 H 0.1874 -0.0343 -0.0603 0.144 Uiso 1 1 calc R
C97 C 0.2423(5) -0.001(3) -0.0831(5) 0.132(10) Uani 1 1 d .
H97 H 0.2348 -0.0055 -0.1133 0.158 Uiso 1 1 calc R
C98 C 0.2779(5) 0.021(3) -0.0738(6) 0.144(7) Uani 1 1 d .
H98 H 0.2972 0.0293 -0.0966 0.172 Uiso 1 1 calc R
C99 C 0.2894(5) 0.035(3) -0.0285(6) 0.144(7) Uani 1 1 d .
H99 H 0.3147 0.0638 -0.0193 0.172 Uiso 1 1 calc R
C100 C 0.2593(5) 0.003(3) 0.0005(6) 0.144(7) Uani 1 1 d .
H100 H 0.2665 -0.0039 0.0307 0.172 Uiso 1 1 calc R
N1 N 0.3415(2) 0.0960(7) 0.0814(3) 0.0363(17) Uani 1 1 d .
N2 N 0.3152(2) 0.0758(7) 0.1173(3) 0.0362(17) Uani 1 1 d .
N3 N 0.2535(2) 0.1758(8) 0.1880(3) 0.0355(18) Uani 1 1 d .
N4 N 0.2407(2) 0.1817(9) 0.2319(3) 0.044(2) Uani 1 1 d .
N5 N 0.2776(2) -0.0957(8) 0.2079(3) 0.042(2) Uani 1 1 d .
N6 N 0.2616(2) -0.0857(7) 0.1662(2) 0.0326(17) Uani 1 1 d .
N7 N 0.1626(2) -0.0942(7) 0.1238(3) 0.0311(16) Uani 1 1 d .
N8 N 0.1464(2) -0.0887(7) 0.0826(3) 0.0358(17) Uani 1 1 d .
N9 N 0.1727(2) 0.2100(7) 0.0667(3) 0.0353(17) Uani 1 1 d .
N10 N 0.1636(2) 0.1812(7) 0.1107(2) 0.0320(16) Uani 1 1 d .
N11 N 0.1050(2) 0.0439(7) 0.1793(2) 0.0356(17) Uani 1 1 d .
N12 N 0.0796(2) 0.0515(7) 0.2160(2) 0.0345(17) Uani 1 1 d .
N13 N 0.0366(3) 0.3585(9) 0.2318(6) 0.080(2) Uani 1 1 d .
N14 N 0.0009(2) 0.1571(8) 0.1696(3) 0.045(2) Uani 1 1 d .
N15 N 0.0782(3) 0.2363(9) -0.0061(3) 0.051(2) Uani 1 1 d .
N16 N 0.3760(3) 0.4127(8) 0.0768(3) 0.050(2) Uani 1 1 d .
N17 N 0.4191(3) 0.2089(9) 0.1295(3) 0.049(2) Uani 1 1 d .
N18 N 0.2853(3) -0.2580(9) 0.1061(3) 0.049(2) Uani 1 1 d .
N19 N 0.1418(2) -0.2873(8) 0.1791(3) 0.0400(18) Uani 1 1 d .
N20 N 0.3294(3) 0.1599(13) 0.3146(3) 0.074(4) Uani 1 1 d .
N21 N 0.1971(5) -0.111(3) 0.2987(6) 0.161(6) Uani 1 1 d .
N22 N 0.2238(3) -0.0190(11) -0.0088(3) 0.055(3) Uani 1 1 d .
O1 O 0.3905(2) 0.2185(7) 0.0255(3) 0.0520(19) Uani 1 1 d .
O2 O 0.3340(2) -0.0960(5) 0.0667(2) 0.0379(15) Uani 1 1 d .
O3 O 0.3308(2) 0.2628(6) 0.1326(2) 0.0391(15) Uani 1 1 d .
O4 O 0.3149(2) 0.1619(7) 0.2194(2) 0.0468(18) Uani 1 1 d .
O5 O 0.17987(18) 0.2051(6) 0.2022(2) 0.0362(15) Uani 1 1 d .
O6 O 0.2461(3) 0.1922(12) 0.3228(3) 0.084(4) Uani 1 1 d .
O7 O 0.1588(2) 0.2956(8) -0.0162(2) 0.055(2) Uani 1 1 d .
O8 O 0.23602(19) 0.2313(6) 0.0938(2) 0.0391(15) Uani 1 1 d .
O9 O 0.10044(18) 0.1624(6) 0.0814(2) 0.0367(14) Uani 1 1 d .
O10 O 0.0874(2) 0.2316(6) 0.1719(2) 0.0375(14) Uani 1 1 d .
O11 O 0.0234(2) 0.1488(7) 0.2734(3) 0.0471(17) Uani 1 1 d .
O12 O 0.09211(19) -0.1387(6) 0.2259(2) 0.0361(14) Uani 1 1 d .
O13 O 0.1419(3) -0.0351(11) -0.0059(3) 0.076(3) Uani 1 1 d .
O14 O 0.08768(19) -0.1468(7) 0.1134(2) 0.0406(15) Uani 1 1 d .
O15 O 0.22067(19) -0.0570(6) 0.0877(2) 0.0367(15) Uani 1 1 d .
O16 O 0.2010(2) -0.0885(7) 0.2037(2) 0.0410(17) Uani 1 1 d .
O17 O 0.3373(2) -0.1338(9) 0.1758(3) 0.057(2) Uani 1 1 d .
O18 O 0.2775(3) -0.0919(15) 0.2996(3) 0.111(5) Uani 1 1 d .
C102 C 0.0999(12) 0.556(4) 0.3374(14) 0.25(2) Uani 1 1 d .
H10A H 0.0736 0.5664 0.3508 0.376 Uiso 1 1 calc R
H10B H 0.1015 0.4786 0.3243 0.376 Uiso 1 1 calc R
H10C H 0.1040 0.6136 0.3143 0.376 Uiso 1 1 calc R
C103 C 0.1725(10) 0.562(4) 0.3495(14) 0.24(2) Uani 1 1 d .
H10D H 0.1890 0.6257 0.3597 0.353 Uiso 1 1 calc R
H10E H 0.1693 0.5665 0.3173 0.353 Uiso 1 1 calc R
H10F H 0.1853 0.4887 0.3571 0.353 Uiso 1 1 calc R
N23 N 0.1312(7) 0.568(3) 0.3717(8) 0.156(10) Uani 1 1 d .
C104 C 0.1184(14) 0.579(3) 0.4111(11) 0.173(15) Uani 1 1 d .
H104 H 0.1374 0.5736 0.4342 0.208 Uiso 1 1 calc R
O19 O 0.0837(6) 0.595(2) 0.4216(8) 0.174(10) Uani 1 1 d .
C105 C 0.0018(8) 0.451(2) 0.1068(11) 0.157(11) Uani 1 1 d .
H10G H 0.0009 0.3695 0.1145 0.235 Uiso 1 1 calc R
H10H H -0.0212 0.4707 0.0883 0.235 Uiso 1 1 calc R
H10I H 0.0011 0.4976 0.1338 0.235 Uiso 1 1 calc R
C106 C 0.0488(12) 0.600(2) 0.0694(12) 0.197(17) Uani 1 1 d .
H10J H 0.0674 0.6329 0.0910 0.295 Uiso 1 1 calc R
H10K H 0.0245 0.6468 0.0686 0.295 Uiso 1 1 calc R
H10L H 0.0612 0.6001 0.0401 0.295 Uiso 1 1 calc R
N24 N 0.0383(5) 0.4753(12) 0.0829(5) 0.090(4) Uani 1 1 d .
C107 C 0.0666(6) 0.4074(16) 0.0806(6) 0.090(5) Uani 1 1 d .
H107 H 0.0627 0.3357 0.0950 0.108 Uiso 1 1 calc R
O20 O 0.0997(4) 0.4198(10) 0.0619(4) 0.081(3) Uani 1 1 d .
C108 C 0.2801(12) 0.470(3) 0.3145(12) 0.217(13) Uani 1 1 d DU
H10M H 0.3052 0.4745 0.3309 0.325 Uiso 1 1 calc R
H10N H 0.2588 0.4444 0.3342 0.325 Uiso 1 1 calc R
H10O H 0.2735 0.5458 0.3025 0.325 Uiso 1 1 calc R
C109 C 0.3082(12) 0.452(3) 0.2442(12) 0.217(13) Uani 1 1 d DU
H10P H 0.3022 0.5341 0.2472 0.325 Uiso 1 1 calc R
H10Q H 0.3013 0.4262 0.2144 0.325 Uiso 1 1 calc R
H10R H 0.3367 0.4392 0.2494 0.325 Uiso 1 1 calc R
N25 N 0.2845(7) 0.386(3) 0.2773(11) 0.188(10) Uani 1 1 d DU
H25 H 0.2597 0.3981 0.2646 0.225 Uiso 1 1 calc R
C110 C 0.1457(10) 0.640(4) -0.0712(10) 0.223(18) Uani 1 1 d DU
H11A H 0.1349 0.7136 -0.0819 0.334 Uiso 1 1 calc R
H11B H 0.1253 0.5999 -0.0541 0.334 Uiso 1 1 calc R
H11C H 0.1537 0.5930 -0.0964 0.334 Uiso 1 1 calc R
C111 C 0.1672(9) 0.629(2) 0.0030(8) 0.193(17) Uani 1 1 d D
H11D H 0.1819 0.5611 0.0128 0.289 Uiso 1 1 calc R
H11E H 0.1386 0.6121 0.0023 0.289 Uiso 1 1 calc R
H11F H 0.1722 0.6928 0.0235 0.289 Uiso 1 1 calc R
N26 N 0.1810(7) 0.663(2) -0.0427(8) 0.149(8) Uani 1 1 d DU
C112 C 0.2218(8) 0.670(4) -0.0484(13) 0.208(17) Uani 1 1 d DU
H112 H 0.2395 0.6671 -0.0239 0.250 Uiso 1 1 calc R
O21 O 0.2346(9) 0.680(3) -0.0870(11) 0.229(12) Uani 1 1 d DU
C113 C 0.4671(11) 0.657(4) 0.3824(14) 0.23(2) Uani 1 1 d D
H11G H 0.4425 0.6636 0.3996 0.345 Uiso 1 1 calc R
H11H H 0.4641 0.5964 0.3602 0.345 Uiso 1 1 calc R
H11I H 0.4726 0.7304 0.3677 0.345 Uiso 1 1 calc R
C114 C 0.491(3) 0.597(4) 0.4586(16) 0.48(8) Uani 1 1 d D
H11J H 0.4697 0.6477 0.4691 0.725 Uiso 1 1 calc R
H11K H 0.5147 0.6068 0.4774 0.725 Uiso 1 1 calc R
H11L H 0.4822 0.5171 0.4597 0.725 Uiso 1 1 calc R
N27 N 0.5013(11) 0.628(2) 0.4128(13) 0.229(18) Uani 1 1 d D
H27 H 0.5188 0.6883 0.4145 0.275 Uiso 1 1 d R
C115 C 0.3973(15) 0.503(5) 0.3227(19) 0.27(3) Uani 1 1 d D
H11M H 0.4074 0.5698 0.3388 0.408 Uiso 1 1 calc R
H11N H 0.4135 0.4352 0.3301 0.408 Uiso 1 1 calc R
H11O H 0.3695 0.4886 0.3311 0.408 Uiso 1 1 calc R
C116 C 0.404(3) 0.634(7) 0.250(4) 0.48(8) Uani 1 1 d D
H11P H 0.3794 0.6769 0.2516 0.717 Uiso 1 1 calc R
H11Q H 0.4114 0.6187 0.2195 0.717 Uiso 1 1 calc R
H11R H 0.4257 0.6785 0.2644 0.717 Uiso 1 1 calc R
N28 N 0.400(2) 0.525(6) 0.2735(17) 0.34(3) Uani 1 1 d D
H28 H 0.4199 0.4755 0.2660 0.407 Uiso 1 1 d R

loop_
_atom_site_aniso_label
_atom_site_aniso_U_11
_atom_site_aniso_U_22
_atom_site_aniso_U_33
_atom_site_aniso_U_23
_atom_site_aniso_U_13
_atom_site_aniso_U_12
Cu1 0.0288(5) 0.0438(6) 0.0264(5) -0.0011(5) 0.0049(4) -0.0004(4)
Cu2 0.0265(5) 0.0454(6) 0.0228(5) -0.0017(5) -0.0012(4) -0.0012(4)
Cu3 0.0290(5) 0.0429(6) 0.0334(6) 0.0010(5) 0.0024(5) 0.0021(4)
Cu4 0.0313(6) 0.0459(6) 0.0290(6) 0.0004(5) 0.0016(5) 0.0005(5)
Cu5 0.0340(6) 0.0474(7) 0.0358(6) -0.0031(5) 0.0037(5) -0.0012(5)
Cu6 0.0379(6) 0.0609(8) 0.0263(6) 0.0099(5) -0.0075(5) -0.0108(5)
Cu7 0.0347(6) 0.0657(8) 0.0302(6) 0.0048(6) 0.0020(5) -0.0002(5)
Cu8 0.0304(6) 0.1150(13) 0.0253(6) -0.0142(7) -0.0052(5) 0.0136(7)
Cu9 0.0342(7) 0.1181(14) 0.0284(6) -0.0048(7) 0.0000(5) 0.0088(7)
C1 0.037(5) 0.067(7) 0.026(5) -0.008(5) -0.005(4) 0.020(5)
C2 0.029(5) 0.061(6) 0.038(5) 0.004(5) 0.004(4) -0.007(4)
C3 0.044(6) 0.080(9) 0.045(7) -0.009(6) 0.009(5) -0.003(5)
C4 0.048(7) 0.112(12) 0.037(6) -0.013(7) 0.017(5) -0.017(7)
C5 0.047(6) 0.076(8) 0.044(6) -0.013(6) -0.012(5) 0.025(6)
C6 0.049(6) 0.054(6) 0.028(5) -0.013(4) -0.002(4) 0.018(5)
C7 0.035(5) 0.046(5) 0.026(4) 0.001(4) -0.004(4) 0.013(4)
C8 0.033(5) 0.056(6) 0.027(5) -0.006(4) -0.005(4) 0.001(4)
C9 0.033(5) 0.073(7) 0.025(5) 0.001(5) -0.003(4) -0.004(5)
C10 0.028(5) 0.084(8) 0.026(5) -0.011(5) -0.001(4) 0.011(5)
C11 0.036(5) 0.094(7) 0.039(5) -0.009(5) 0.003(4) 0.013(5)
C12 0.040(7) 0.25(3) 0.028(6) -0.037(10) 0.002(5) 0.048(10)
C13 0.042(8) 0.36(4) 0.026(7) -0.015(12) -0.004(6) 0.051(13)
C14 0.044(5) 0.33(2) 0.035(4) -0.029(7) 0.004(4) 0.047(8)
C15 0.044(5) 0.33(2) 0.035(4) -0.029(7) 0.004(4) 0.047(8)
C16 0.044(5) 0.33(2) 0.035(4) -0.029(7) 0.004(4) 0.047(8)
C17 0.053(7) 0.140(14) 0.033(6) 0.014(7) -0.006(6) 0.012(8)
C18 0.039(7) 0.24(2) 0.031(7) -0.015(10) -0.006(5) 0.024(10)
C19 0.070(11) 0.29(3) 0.032(7) -0.003(12) -0.010(7) 0.046(15)
C20 0.074(12) 0.31(4) 0.029(7) 0.005(12) -0.011(7) 0.043(16)
C21 0.067(10) 0.24(3) 0.051(9) -0.033(12) -0.019(8) 0.057(14)
C22 0.067(9) 0.167(18) 0.048(8) -0.020(10) -0.021(7) 0.041(10)
C23 0.048(6) 0.083(9) 0.034(6) 0.008(6) -0.005(5) -0.002(6)
C24 0.029(5) 0.051(5) 0.031(5) -0.002(4) -0.001(4) -0.002(4)
C25 0.030(4) 0.037(5) 0.032(5) 0.004(4) -0.002(4) -0.004(4)
C26 0.031(5) 0.045(5) 0.034(5) -0.007(4) -0.001(4) 0.005(4)
C27 0.038(5) 0.056(6) 0.028(5) -0.009(4) -0.003(4) -0.003(4)
C28 0.052(6) 0.057(6) 0.036(6) 0.003(5) -0.010(5) 0.001(5)
C29 0.059(8) 0.100(10) 0.035(6) 0.011(6) -0.010(6) -0.008(7)
C30 0.079(10) 0.104(12) 0.047(7) 0.006(8) -0.023(7) 0.000(8)
C31 0.097(12) 0.132(15) 0.084(11) 0.049(11) -0.062(10) -0.063(12)
C32 0.059(7) 0.091(9) 0.042(7) 0.017(7) -0.021(6) -0.019(7)
C33 0.038(5) 0.041(5) 0.023(4) -0.004(4) 0.001(4) -0.003(4)
C34 0.030(4) 0.051(6) 0.037(5) -0.004(4) -0.003(4) -0.004(4)
C35 0.032(5) 0.058(6) 0.034(5) -0.003(5) 0.001(4) -0.001(4)
C36 0.037(5) 0.071(7) 0.035(5) -0.001(5) 0.014(4) -0.012(5)
C37 0.044(6) 0.053(6) 0.040(6) 0.006(5) 0.007(5) -0.002(5)
C38 0.049(6) 0.049(6) 0.030(5) 0.003(4) 0.010(4) -0.005(5)
C39 0.034(5) 0.042(5) 0.027(4) -0.005(4) -0.001(4) 0.000(4)
C40 0.027(4) 0.047(5) 0.033(5) 0.000(4) -0.010(4) 0.000(4)
C41 0.034(4) 0.032(4) 0.024(4) -0.001(4) -0.008(4) -0.004(3)
C42 0.046(6) 0.036(5) 0.028(5) -0.003(4) -0.011(4) -0.014(4)
C43 0.042(5) 0.069(7) 0.031(5) 0.000(5) 0.006(4) -0.030(5)
C44 0.064(7) 0.064(7) 0.039(6) 0.010(5) 0.000(5) -0.021(6)
C45 0.077(9) 0.101(10) 0.031(6) 0.027(6) -0.007(6) -0.052(8)
C46 0.080(10) 0.131(15) 0.059(9) 0.030(9) 0.017(8) -0.051(10)
C47 0.057(8) 0.22(2) 0.045(8) 0.017(11) 0.011(7) -0.067(12)
C48 0.051(7) 0.123(13) 0.043(7) 0.025(7) 0.010(6) -0.032(7)
C49 0.042(2) 0.041(2) 0.157(6) 0.009(3) 0.009(3) 0.0043(19)
C50 0.042(2) 0.041(2) 0.157(6) 0.009(3) 0.009(3) 0.0043(19)
C51 0.042(2) 0.041(2) 0.157(6) 0.009(3) 0.009(3) 0.0043(19)
C52 0.042(2) 0.041(2) 0.157(6) 0.009(3) 0.009(3) 0.0043(19)
C53 0.042(2) 0.041(2) 0.157(6) 0.009(3) 0.009(3) 0.0043(19)
C54 0.043(6) 0.070(8) 0.053(7) 0.007(6) 0.000(5) 0.005(5)
C55 0.033(6) 0.118(12) 0.073(9) 0.003(9) 0.002(6) 0.009(6)
C56 0.059(7) 0.090(10) 0.040(7) 0.008(6) 0.001(6) -0.007(6)
C57 0.063(8) 0.081(9) 0.044(7) 0.008(6) -0.012(6) -0.011(7)
C58 0.041(6) 0.066(7) 0.043(6) -0.003(5) 0.002(5) -0.007(5)
C59 0.048(6) 0.063(7) 0.059(7) 0.012(6) -0.024(6) -0.007(5)
C60 0.042(7) 0.095(10) 0.077(10) 0.015(8) -0.025(7) -0.006(6)
C61 0.057(8) 0.089(10) 0.070(9) -0.004(8) -0.028(7) 0.009(7)
C62 0.074(9) 0.087(10) 0.046(7) 0.013(7) -0.026(7) 0.011(7)
C63 0.059(7) 0.060(7) 0.045(6) 0.002(5) -0.003(6) 0.004(6)
C64 0.060(7) 0.059(7) 0.028(5) -0.001(5) 0.004(5) 0.001(5)
C65 0.077(8) 0.046(6) 0.060(8) -0.007(6) -0.004(7) 0.006(6)
C66 0.099(11) 0.036(6) 0.093(11) -0.003(6) 0.031(9) 0.016(6)
C67 0.170(18) 0.052(8) 0.063(9) 0.007(7) -0.007(11) 0.029(10)
C68 0.113(12) 0.055(7) 0.044(7) 0.006(6) -0.002(7) 0.020(7)
C69 0.067(8) 0.061(8) 0.065(8) -0.007(7) 0.002(6) -0.004(6)
C70 0.134(15) 0.044(7) 0.088(12) -0.011(8) 0.005(11) -0.005(8)
C71 0.110(13) 0.061(8) 0.076(10) 0.011(8) -0.017(9) 0.001(8)
C72 0.128(15) 0.074(10) 0.082(12) 0.026(9) -0.003(11) -0.002(10)
C73 0.083(9) 0.064(8) 0.046(7) 0.016(6) 0.003(6) -0.002(7)
C74 0.058(8) 0.081(9) 0.078(10) 0.026(8) -0.010(7) -0.027(7)
C75 0.037(6) 0.098(11) 0.081(10) 0.006(9) 0.001(7) -0.003(6)
C76 0.083(11) 0.098(12) 0.067(10) -0.014(8) -0.036(8) 0.038(9)
C77 0.077(11) 0.099(12) 0.078(11) 0.007(9) -0.016(9) 0.023(9)
C78 0.054(7) 0.088(10) 0.074(10) 0.017(8) -0.004(7) 0.016(7)
C79 0.072(9) 0.080(9) 0.059(8) -0.005(7) -0.006(7) -0.023(7)
C80 0.125(14) 0.056(8) 0.057(8) -0.012(6) 0.000(8) -0.036(8)
C81 0.099(12) 0.071(9) 0.087(11) -0.001(9) -0.011(9) -0.033(9)
C82 0.076(9) 0.058(8) 0.093(11) 0.015(8) 0.028(8) -0.022(7)
C83 0.062(8) 0.072(9) 0.074(9) 0.014(7) 0.026(7) -0.003(6)
C84 0.045(7) 0.25(3) 0.040(8) -0.044(11) -0.005(6) 0.044(11)
C85 0.044(8) 0.28(3) 0.045(8) -0.050(12) -0.022(6) 0.065(13)
C86 0.039(7) 0.25(3) 0.059(9) -0.038(12) -0.027(7) 0.045(11)
C87 0.048(7) 0.158(17) 0.064(9) -0.045(10) -0.030(7) 0.031(9)
C88 0.041(7) 0.190(19) 0.032(6) -0.018(8) -0.014(5) 0.032(9)
C90 0.054(4) 0.334(17) 0.094(6) -0.083(9) 0.010(4) -0.021(6)
C91 0.054(4) 0.334(17) 0.094(6) -0.083(9) 0.010(4) -0.021(6)
C92 0.054(4) 0.334(17) 0.094(6) -0.083(9) 0.010(4) -0.021(6)
C93 0.054(4) 0.334(17) 0.094(6) -0.083(9) 0.010(4) -0.021(6)
C94 0.054(4) 0.334(17) 0.094(6) -0.083(9) 0.010(4) -0.021(6)
C96 0.057(9) 0.26(3) 0.045(8) 0.029(12) 0.000(7) 0.025(13)
C97 0.073(11) 0.28(3) 0.045(8) 0.051(13) -0.003(8) -0.016(15)
C98 0.047(5) 0.32(2) 0.059(6) 0.062(9) 0.006(4) -0.007(8)
C99 0.047(5) 0.32(2) 0.059(6) 0.062(9) 0.006(4) -0.007(8)
C100 0.047(5) 0.32(2) 0.059(6) 0.062(9) 0.006(4) -0.007(8)
N1 0.031(4) 0.054(5) 0.024(4) -0.002(4) 0.007(3) 0.001(3)
N2 0.030(4) 0.050(5) 0.028(4) 0.009(4) 0.006(3) 0.005(3)
N3 0.027(4) 0.058(5) 0.022(4) -0.005(3) 0.000(3) 0.002(3)
N4 0.023(4) 0.087(7) 0.022(4) -0.005(4) 0.001(3) 0.016(4)
N5 0.030(4) 0.064(6) 0.032(4) 0.000(4) -0.009(3) 0.007(4)
N6 0.034(4) 0.045(4) 0.019(4) 0.000(3) 0.004(3) 0.003(3)
N7 0.020(3) 0.044(4) 0.029(4) 0.000(3) 0.001(3) -0.001(3)
N8 0.029(4) 0.052(5) 0.026(4) 0.001(4) 0.004(3) 0.005(3)
N9 0.039(4) 0.043(4) 0.024(4) 0.009(3) 0.001(3) -0.010(3)
N10 0.031(4) 0.045(4) 0.019(4) 0.009(3) -0.002(3) -0.001(3)
N11 0.034(4) 0.051(5) 0.022(4) 0.003(3) -0.001(3) 0.004(3)
N12 0.026(4) 0.051(5) 0.027(4) 0.009(3) -0.003(3) 0.001(3)
N13 0.042(2) 0.041(2) 0.157(6) 0.009(3) 0.009(3) 0.0043(19)
N14 0.031(4) 0.050(5) 0.054(6) 0.012(4) -0.007(4) -0.008(4)
N15 0.048(5) 0.063(6) 0.040(5) 0.012(4) -0.012(4) -0.001(4)
N16 0.053(5) 0.046(5) 0.050(6) 0.002(4) -0.011(4) 0.000(4)
N17 0.037(5) 0.054(5) 0.057(6) -0.009(4) 0.004(4) 0.002(4)
N18 0.042(5) 0.065(6) 0.038(5) 0.008(4) 0.002(4) 0.007(4)
N19 0.035(4) 0.053(5) 0.033(4) -0.001(4) 0.004(3) -0.006(4)
N20 0.042(6) 0.150(12) 0.032(5) -0.022(6) -0.014(4) 0.026(6)
N21 0.054(4) 0.334(17) 0.094(6) -0.083(9) 0.010(4) -0.021(6)
N22 0.038(5) 0.090(8) 0.038(5) 0.011(5) 0.001(4) 0.009(5)
O1 0.058(5) 0.056(4) 0.042(4) -0.003(4) 0.020(4) -0.006(4)
O2 0.044(4) 0.033(3) 0.038(4) -0.005(3) -0.005(3) -0.004(3)
O3 0.036(3) 0.043(4) 0.039(4) -0.012(3) 0.000(3) 0.003(3)
O4 0.032(3) 0.088(6) 0.021(3) -0.011(3) -0.002(3) 0.005(3)
O5 0.026(3) 0.061(4) 0.021(3) -0.004(3) -0.005(3) 0.013(3)
O6 0.044(5) 0.180(12) 0.029(4) -0.025(5) -0.006(4) 0.030(6)
O7 0.048(4) 0.089(6) 0.029(4) 0.018(4) -0.005(3) -0.021(4)
O8 0.031(3) 0.047(4) 0.039(4) -0.001(3) 0.004(3) -0.009(3)
O9 0.027(3) 0.057(4) 0.027(3) 0.007(3) -0.008(3) -0.006(3)
O10 0.039(3) 0.041(4) 0.033(3) 0.006(3) 0.002(3) 0.001(3)
O11 0.043(4) 0.056(4) 0.042(4) 0.001(4) 0.010(3) 0.007(3)
O12 0.033(3) 0.044(4) 0.031(3) 0.006(3) 0.010(3) 0.002(3)
O13 0.053(5) 0.150(10) 0.026(4) 0.021(5) 0.009(4) -0.003(6)
O14 0.029(3) 0.058(4) 0.035(4) 0.001(3) -0.003(3) -0.005(3)
O15 0.029(3) 0.052(4) 0.030(3) -0.002(3) 0.001(3) 0.007(3)
O16 0.032(3) 0.066(5) 0.025(3) 0.003(3) 0.013(3) 0.009(3)
O17 0.021(3) 0.107(7) 0.043(4) -0.010(4) -0.004(3) 0.013(4)
O18 0.045(5) 0.251(18) 0.037(5) -0.019(7) -0.006(4) 0.026(7)
C102 0.24(4) 0.29(6) 0.23(4) 0.02(4) -0.14(4) -0.02(4)
C103 0.14(3) 0.31(6) 0.26(5) 0.03(4) 0.08(3) 0.08(3)
N23 0.111(15) 0.23(3) 0.125(18) 0.014(18) -0.033(13) 0.075(16)
C104 0.27(5) 0.13(2) 0.12(2) -0.015(19) 0.03(3) -0.02(3)
O19 0.127(14) 0.22(2) 0.171(19) -0.021(16) 0.078(14) 0.025(14)
C105 0.13(2) 0.13(2) 0.21(3) 0.01(2) -0.03(2) 0.047(17)
C106 0.29(5) 0.103(19) 0.20(3) 0.04(2) -0.06(3) 0.04(2)
N24 0.121(12) 0.071(8) 0.077(9) -0.015(7) 0.008(8) 0.036(8)
C107 0.091(12) 0.093(12) 0.085(12) -0.002(10) -0.024(10) 0.014(10)
O20 0.087(8) 0.086(7) 0.069(6) -0.003(5) -0.007(6) -0.013(6)
C108 0.214(14) 0.225(14) 0.212(14) -0.007(7) 0.016(7) 0.004(7)
C109 0.214(14) 0.225(14) 0.212(14) -0.007(7) 0.016(7) 0.004(7)
N25 0.118(11) 0.228(14) 0.217(14) -0.010(10) 0.011(9) -0.004(9)
C110 0.22(2) 0.23(2) 0.22(2) -0.001(10) -0.011(10) 0.020(10)
C111 0.23(3) 0.081(15) 0.27(4) 0.04(2) 0.13(3) 0.063(18)
N26 0.149(11) 0.147(11) 0.151(11) -0.012(9) -0.003(9) -0.003(9)
C112 0.215(19) 0.202(19) 0.207(19) 0.007(10) -0.003(10) 0.002(10)
O21 0.234(15) 0.225(15) 0.230(15) -0.004(10) 0.003(10) 0.006(9)
C113 0.16(3) 0.30(6) 0.23(5) -0.02(4) 0.01(4) -0.01(4)
C114 1.2(2) 0.11(3) 0.19(5) 0.04(3) 0.10(8) -0.01(6)
N27 0.28(4) 0.104(19) 0.30(5) -0.04(3) -0.11(4) 0.03(2)
C115 0.20(4) 0.36(8) 0.26(6) 0.10(6) 0.10(5) -0.03(4)
C116 0.32(9) 0.6(2) 0.51(14) 0.17(15) -0.12(10) 0.07(13)
N28 0.34(7) 0.34(9) 0.34(9) -0.06(7) 0.01(8) 0.08(7)

loop_
_atom_type_symbol
_atom_type_description
_atom_type_scat_dispersion_real
_atom_type_scat_dispersion_imag
_atom_type_scat_source
C C 0.0033 0.0016 'International Tables Vol C Tables 4.2.6.8 and 6.1.1.4'
H H 0.0000 0.0000 'International Tables Vol C Tables 4.2.6.8 and 6.1.1.4'
N N 0.0061 0.0033 'International Tables Vol C Tables 4.2.6.8 and 6.1.1.4'
O O 0.0106 0.0060 'International Tables Vol C Tables 4.2.6.8 and 6.1.1.4'
Cu Cu 0.3201 1.2651 'International Tables Vol C Tables 4.2.6.8 and 6.1.1.4'

loop_
_geom_angle_atom_site_label_1
_geom_angle_atom_site_label_2
_geom_angle_atom_site_label_3
_geom_angle
O12 Cu1 N7 176.3(3)
O12 Cu1 N11 81.3(3)
N7 Cu1 N11 98.2(3)
O12 Cu1 N19 88.6(3)
N7 Cu1 N19 91.8(3)
N11 Cu1 N19 169.8(3)
O12 Cu1 O14 108.1(3)
N7 Cu1 O14 75.5(3)
N11 Cu1 O14 90.3(3)
N19 Cu1 O14 94.1(3)
N10 Cu2 O5 95.7(3)
N10 Cu2 N3 170.9(4)
O5 Cu2 N3 82.3(3)
N10 Cu2 O8 83.4(3)
O5 Cu2 O8 160.8(3)
N3 Cu2 O8 101.4(3)
O11 Cu3 N12 94.1(3)
O11 Cu3 O10 171.3(3)
N12 Cu3 O10 80.0(3)
O11 Cu3 N13 90.5(5)
N12 Cu3 N13 164.2(4)
O10 Cu3 N13 93.6(4)
O11 Cu3 N14 98.4(3)
N12 Cu3 N14 98.2(3)
O10 Cu3 N14 88.8(3)
N13 Cu3 N14 96.0(5)
N6 Cu4 O2 178.0(3)
N6 Cu4 N18 91.2(4)
O2 Cu4 N18 88.7(3)
N6 Cu4 N2 98.2(3)
O2 Cu4 N2 81.8(3)
N18 Cu4 N2 170.1(3)
N6 Cu4 O17 76.9(3)
O2 Cu4 O17 105.1(3)
N18 Cu4 O17 92.7(4)
N2 Cu4 O17 92.7(3)
O1 Cu5 N1 92.8(3)
O1 Cu5 O3 170.0(3)
N1 Cu5 O3 80.8(3)
O1 Cu5 N16 91.6(4)
N1 Cu5 N16 165.4(4)
O3 Cu5 N16 92.8(4)
O1 Cu5 N17 100.4(4)
N1 Cu5 N17 98.7(3)
O3 Cu5 N17 88.2(3)
N16 Cu5 N17 94.2(4)
O7 Cu6 N9 92.7(3)
O7 Cu6 N15 92.8(4)
N9 Cu6 N15 174.4(4)
O7 Cu6 O9 173.3(3)
N9 Cu6 O9 81.2(3)
N15 Cu6 O9 93.4(3)
N8 Cu7 O13 93.7(3)
N8 Cu7 O15 81.1(3)
O13 Cu7 O15 174.3(3)
N8 Cu7 N22 173.7(4)
O13 Cu7 N22 89.9(4)
O15 Cu7 N22 95.5(3)
O6 Cu8 N4 92.2(3)
O6 Cu8 N20 93.1(4)
N4 Cu8 N20 174.2(4)
O6 Cu8 O4 172.5(3)
N4 Cu8 O4 80.4(3)
N20 Cu8 O4 94.4(4)
O6 Cu8 N25 83.7(8)
N4 Cu8 N25 90.0(7)
N20 Cu8 N25 93.0(8)
O4 Cu8 N25 95.2(8)
O18 Cu9 N5 93.7(4)
O18 Cu9 N21 89.4(6)
N5 Cu9 N21 175.1(7)
O18 Cu9 O16 173.6(5)
N5 Cu9 O16 82.5(3)
N21 Cu9 O16 94.7(6)
C2 C1 C6 119.8(10)
C2 C1 C7 123.6(10)
C6 C1 C7 116.6(11)
O1 C2 C1 126.6(9)
O1 C2 C3 118.4(10)
C1 C2 C3 114.9(11)
C4 C3 C2 124.4(13)
C4 C3 H3 117.8
C2 C3 H3 117.8
C5 C4 C3 120.1(11)
C5 C4 H4 120.0
C3 C4 H4 120.0
C4 C5 C6 120.0(12)
C4 C5 H5 120.0
C6 C5 H5 120.0
C5 C6 C1 120.5(12)
C5 C6 H6 119.7
C1 C6 H6 119.7
O2 C7 N1 123.4(9)
O2 C7 C1 118.0(9)
N1 C7 C1 118.6(9)
O3 C8 N2 123.4(9)
O3 C8 C9 116.4(9)
N2 C8 C9 120.0(10)
O4 C9 N3 124.1(9)
O4 C9 C8 116.3(8)
N3 C9 C8 119.2(8)
O5 C10 N4 119.5(9)
O5 C10 C11 122.1(9)
N4 C10 C11 118.3(9)
C12 C11 C16 119.1(11)
C12 C11 C10 125.7(10)
C16 C11 C10 115.0(11)
O6 C12 C11 125.6(11)
O6 C12 C13 115.8(12)
C11 C12 C13 118.1(12)
C14 C13 C12 120.7(14)
C14 C13 H13 119.7
C12 C13 H13 119.7
C13 C14 C15 120.9(13)
C13 C14 H14 119.5
C15 C14 H14 119.5
C16 C15 C14 116.9(14)
C16 C15 H15 121.6
C14 C15 H15 121.6
C15 C16 C11 122.4(14)
C15 C16 H16 118.8
C11 C16 H16 118.8
C18 C17 C22 118.3(12)
C18 C17 C23 126.6(12)
C22 C17 C23 114.9(12)
O18 C18 C19 118.4(13)
O18 C18 C17 123.5(12)
C19 C18 C17 118.2(13)
C20 C19 C18 124.3(15)
C20 C19 H19 117.9
C18 C19 H19 117.9
C19 C20 C21 118.0(15)
C19 C20 H20 121.0
C21 C20 H20 121.0
C20 C21 C22 121.6(16)
C20 C21 H21 119.2
C22 C21 H21 119.2
C21 C22 C17 119.4(15)
C21 C22 H22 120.3
C17 C22 H22 120.3
O17 C23 N5 122.2(10)
O17 C23 C17 119.3(11)
N5 C23 C17 118.5(11)
O16 C24 N6 123.5(9)
O16 C24 C25 119.0(8)
N6 C24 C25 117.4(8)
O15 C25 N7 122.5(9)
O15 C25 C24 120.1(8)
N7 C25 C24 117.4(8)
O14 C26 N8 123.2(9)
O14 C26 C27 119.7(8)
N8 C26 C27 117.1(9)
C32 C27 C28 119.4(10)
C32 C27 C26 116.2(10)
C28 C27 C26 124.3(9)
O13 C28 C27 126.8(10)
O13 C28 C29 116.1(10)
C27 C28 C29 117.1(11)
C30 C29 C28 120.5(12)
C30 C29 H29 119.7
C28 C29 H29 119.7
C29 C30 C31 123.4(13)
C29 C30 H30 118.3
C31 C30 H30 118.3
C30 C31 C32 114.5(15)
C30 C31 H31 122.8
C32 C31 H31 122.8
C27 C32 C31 124.9(13)
C27 C32 H32 117.6
C31 C32 H32 117.6
C38 C33 C34 120.5(9)
C38 C33 C39 116.1(9)
C34 C33 C39 123.4(9)
O11 C34 C33 127.0(9)
O11 C34 C35 116.5(9)
C33 C34 C35 116.5(9)
C36 C35 C34 121.8(10)
C36 C35 H35 119.1
C34 C35 H35 119.1
C35 C36 C37 121.7(10)
C35 C36 H36 119.2
C37 C36 H36 119.2
C36 C37 C38 117.7(10)
C36 C37 H37 121.1
C38 C37 H37 121.1
C33 C38 C37 121.8(10)
C33 C38 H38 119.1
C37 C38 H38 119.1
O12 C39 N12 121.9(9)
O12 C39 C33 118.5(9)
N12 C39 C33 119.6(8)
O10 C40 N11 123.0(9)
O10 C40 C41 114.1(8)
N11 C40 C41 122.4(9)
O9 C41 N10 124.6(9)
O9 C41 C40 113.9(7)
N10 C41 C40 121.0(8)
O8 C42 N9 122.3(9)
O8 C42 C43 118.6(9)
N9 C42 C43 119.1(8)
C44 C43 C48 120.7(10)
C44 C43 C42 122.1(10)
C48 C43 C42 117.1(10)
O7 C44 C43 128.7(10)
O7 C44 C45 113.7(11)
C43 C44 C45 117.5(11)
C46 C45 C44 120.3(13)
C46 C45 H45 119.9
C44 C45 H45 119.9
C47 C46 C45 121.1(12)
C47 C46 H46 119.5
C45 C46 H46 119.5
C46 C47 C48 118.9(13)
C46 C47 H47 120.6
C48 C47 H47 120.6
C47 C48 C43 120.8(14)
C47 C48 H48 119.6
C43 C48 H48 119.6
N13 C49 C50 127.4(15)
N13 C49 H49 116.3
C50 C49 H49 116.3
C51 C50 C49 117.4(14)
C51 C50 H50 121.3
C49 C50 H50 121.3
C50 C51 C52 114.7(12)
C50 C51 H51 122.6
C52 C51 H51 122.6
C53 C52 C51 124.5(16)
C53 C52 H52 117.8
C51 C52 H52 117.8
C52 C53 N13 120.1(14)
C52 C53 H53 119.9
N13 C53 H53 119.9
N14 C54 C55 126.2(13)
N14 C54 H54 116.9
C55 C54 H54 116.9
C54 C55 C56 118.3(12)
C54 C55 H55 120.8
C56 C55 H55 120.8
C57 C56 C55 118.1(13)
C57 C56 H56 121.0
C55 C56 H56 121.0
C56 C57 C58 119.7(13)
C56 C57 H57 120.2
C58 C57 H57 120.2
C57 C58 N14 124.2(12)
C57 C58 H58 117.9
N14 C58 H58 117.9
N15 C59 C60 123.8(12)
N15 C59 H59 118.1
C60 C59 H59 118.1
C61 C60 C59 118.9(13)
C61 C60 H60 120.5
C59 C60 H60 120.5
C60 C61 C62 117.4(12)
C60 C61 H61 121.3
C62 C61 H61 121.3
C63 C62 C61 119.5(13)
C63 C62 H62 120.3
C61 C62 H62 120.3
C62 C63 N15 123.5(13)
C62 C63 H63 118.2
N15 C63 H63 118.2
N19 C64 C65 124.2(11)
N19 C64 H64 117.9
C65 C64 H64 117.9
C66 C65 C64 120.7(12)
C66 C65 H65 119.7
C64 C65 H65 119.7
C65 C66 C67 117.8(12)
C65 C66 H66 121.1
C67 C66 H66 121.1
C68 C67 C66 117.4(14)
C68 C67 H67 121.3
C66 C67 H67 121.3
N19 C68 C67 123.6(13)
N19 C68 H68 118.2
C67 C68 H68 118.2
C70 C69 N16 123.7(15)
C70 C69 H69 118.1
N16 C69 H69 118.1
C69 C70 C71 121.5(16)
C69 C70 H70 119.2
C71 C70 H70 119.2
C72 C71 C70 118.1(15)
C72 C71 H71 120.9
C70 C71 H71 120.9
C71 C72 C73 117.6(16)
C71 C72 H72 121.2
C73 C72 H72 121.2
N16 C73 C72 123.7(14)
N16 C73 H73 118.2
C72 C73 H73 118.2
N17 C74 C75 124.6(14)
N17 C74 H74 117.7
C75 C74 H74 117.7
C76 C75 C74 117.3(13)
C76 C75 H75 121.3
C74 C75 H75 121.3
C75 C76 C77 120.4(14)
C75 C76 H76 119.8
C77 C76 H76 119.8
C76 C77 C78 117.9(17)
C76 C77 H77 121.0
C78 C77 H77 121.0
N17 C78 C77 126.1(15)
N17 C78 H78 117.0
C77 C78 H78 117.0
N18 C79 C80 121.9(14)
N18 C79 H79 119.1
C80 C79 H79 119.1
C81 C80 C79 120.3(14)
C81 C80 H80 119.9
C79 C80 H80 119.9
C82 C81 C80 118.5(15)
C82 C81 H81 120.8
C80 C81 H81 120.8
C81 C82 C83 119.9(14)
C81 C82 H82 120.1
C83 C82 H82 120.1
N18 C83 C82 124.1(15)
N18 C83 H83 117.9
C82 C83 H83 117.9
C85 C84 N20 119.8(13)
C85 C84 H84 120.1
N20 C84 H84 120.1
C84 C85 C86 122.3(14)
C84 C85 H85 118.8
C86 C85 H85 118.8
C85 C86 C87 118.5(13)
C85 C86 H86 120.8
C87 C86 H86 120.8
C86 C87 C88 117.8(14)
C86 C87 H87 121.1
C88 C87 H87 121.1
N20 C88 C87 121.8(12)
N20 C88 H88 119.1
C87 C88 H88 119.1
N21 C90 C91 123(3)
N21 C90 H90 118.6
C91 C90 H90 118.6
C90 C91 C92 118(3)
C90 C91 H91 120.8
C92 C91 H91 120.8
C93 C92 C91 119(2)
C93 C92 H92 120.6
C91 C92 H92 120.6
C92 C93 C94 118(3)
C92 C93 H93 121.0
C94 C93 H93 121.0
N21 C94 C93 126(3)
N21 C94 H94 117.1
C93 C94 H94 117.1
N22 C96 C97 120.8(16)
N22 C96 H96 119.6
C97 C96 H96 119.6
C98 C97 C96 122.5(17)
C98 C97 H97 118.8
C96 C97 H97 118.8
C97 C98 C99 119.7(16)
C97 C98 H98 120.2
C99 C98 H98 120.2
C100 C99 C98 112.1(17)
C100 C99 H99 124.0
C98 C99 H99 124.0
N22 C100 C99 127.3(16)
N22 C100 H100 116.4
C99 C100 H100 116.4
C7 N1 N2 113.4(8)
C7 N1 Cu5 131.0(7)
N2 N1 Cu5 114.8(6)
C8 N2 N1 109.3(8)
C8 N2 Cu4 140.9(7)
N1 N2 Cu4 109.2(6)
C9 N3 N4 110.4(7)
C9 N3 Cu2 138.7(7)
N4 N3 Cu2 110.9(5)
C10 N4 N3 113.8(8)
C10 N4 Cu8 131.4(7)
N3 N4 Cu8 114.5(5)
C23 N5 N6 116.3(9)
C23 N5 Cu9 129.0(7)
N6 N5 Cu9 113.9(6)
C24 N6 N5 112.2(7)
C24 N6 Cu4 131.0(7)
N5 N6 Cu4 116.7(6)
C25 N7 N8 112.4(7)
C25 N7 Cu1 130.0(7)
N8 N7 Cu1 117.5(5)
C26 N8 N7 114.5(8)
C26 N8 Cu7 130.6(7)
N7 N8 Cu7 114.9(6)
C42 N9 N10 112.1(8)
C42 N9 Cu6 131.9(7)
N10 N9 Cu6 115.0(6)
C41 N10 N9 109.4(7)
C41 N10 Cu2 138.7(6)
N9 N10 Cu2 111.8(6)
C40 N11 N12 109.6(8)
C40 N11 Cu1 141.0(7)
N12 N11 Cu1 109.3(6)
C39 N12 N11 114.5(8)
C39 N12 Cu3 129.7(6)
N11 N12 Cu3 114.8(6)
C49 N13 C53 115.1(12)
C49 N13 Cu3 124.5(11)
C53 N13 Cu3 120.4(9)
C54 N14 C58 113.5(10)
C54 N14 Cu3 124.5(9)
C58 N14 Cu3 121.9(7)
C59 N15 C63 116.9(10)
C59 N15 Cu6 121.3(8)
C63 N15 Cu6 121.3(8)
C73 N16 C69 115.3(11)
C73 N16 Cu5 122.4(9)
C69 N16 Cu5 122.2(9)
C74 N17 C78 113.3(12)
C74 N17 Cu5 123.3(10)
C78 N17 Cu5 123.1(9)
C79 N18 C83 115.2(12)
C79 N18 Cu4 121.6(9)
C83 N18 Cu4 123.1(9)
C64 N19 C68 116.2(10)
C64 N19 Cu1 123.2(8)
C68 N19 Cu1 120.6(8)
C88 N20 C84 119.1(11)
C88 N20 Cu8 120.5(8)
C84 N20 Cu8 120.2(9)
C94 N21 C90 116(2)
C94 N21 Cu9 121.5(16)
C90 N21 Cu9 122(2)
C100 N22 C96 116.7(13)
C100 N22 Cu7 122.4(10)
C96 N22 Cu7 120.8(10)
C2 O1 Cu5 125.0(7)
C7 O2 Cu4 112.0(6)
C8 O3 Cu5 111.4(6)
C9 O4 Cu8 110.6(6)
C10 O5 Cu2 113.5(6)
C12 O6 Cu8 126.4(8)
C44 O7 Cu6 125.0(7)
C42 O8 Cu2 110.2(6)
C41 O9 Cu6 108.6(6)
C40 O10 Cu3 111.7(6)
C34 O11 Cu3 125.2(7)
C39 O12 Cu1 112.9(6)
C28 O13 Cu7 126.1(7)
C26 O14 Cu1 107.9(6)
C25 O15 Cu7 108.7(6)
C24 O16 Cu9 107.9(6)
C23 O17 Cu4 107.2(6)
C18 O18 Cu9 125.6(9)
N23 C102 H10A 109.5
N23 C102 H10B 109.5
H10A C102 H10B 109.5
N23 C102 H10C 109.5
H10A C102 H10C 109.5
H10B C102 H10C 109.5
N23 C103 H10D 109.5
N23 C103 H10E 109.5
H10D C103 H10E 109.5
N23 C103 H10F 109.5
H10D C103 H10F 109.5
H10E C103 H10F 109.5
C104 N23 C102 115(3)
C104 N23 C103 136(3)
C102 N23 C103 109(3)
O19 C104 N23 125(4)
O19 C104 H104 117.3
N23 C104 H104 117.3
N24 C105 H10G 109.5
N24 C105 H10H 109.5
H10G C105 H10H 109.5
N24 C105 H10I 109.5
H10G C105 H10I 109.5
H10H C105 H10I 109.5
N24 C106 H10J 109.5
N24 C106 H10K 109.5
H10J C106 H10K 109.5
N24 C106 H10L 109.5
H10J C106 H10L 109.5
H10K C106 H10L 109.5
C107 N24 C105 123.7(19)
C107 N24 C106 114(2)
C105 N24 C106 120(2)
N24 C107 O20 129(2)
N24 C107 H107 115.4
O20 C107 H107 115.4
N25 C108 H10M 109.5
N25 C108 H10N 109.5
H10M C108 H10N 109.5
N25 C108 H10O 109.5
H10M C108 H10O 109.5
H10N C108 H10O 109.5
N25 C109 H10P 109.5
N25 C109 H10Q 109.5
H10P C109 H10Q 109.5
N25 C109 H10R 109.5
H10P C109 H10R 109.5
H10Q C109 H10R 109.5
C109 N25 C108 103(3)
C109 N25 Cu8 121(2)
C108 N25 Cu8 132(3)
C109 N25 H25 96.9
C108 N25 H25 96.9
Cu8 N25 H25 96.9
N26 C110 H11A 109.5
N26 C110 H11B 109.5
H11A C110 H11B 109.5
N26 C110 H11C 109.5
H11A C110 H11C 109.5
H11B C110 H11C 109.5
N26 C111 H11D 109.5
N26 C111 H11E 109.5
H11D C111 H11E 109.5
N26 C111 H11F 109.5
H11D C111 H11F 109.5
H11E C111 H11F 109.5
C112 N26 C110 137(3)
C112 N26 C111 116(2)
C110 N26 C111 104.0(13)
O21 C112 N26 117(3)
O21 C112 H112 121.3
N26 C112 H112 121.3
N27 C113 H11G 109.5
N27 C113 H11H 109.5
H11G C113 H11H 109.5
N27 C113 H11I 109.5
H11G C113 H11I 109.5
H11H C113 H11I 109.5
N27 C114 H11J 109.5
N27 C114 H11K 109.5
H11J C114 H11K 109.5
N27 C114 H11L 109.5
H11J C114 H11L 109.5
H11K C114 H11L 109.5
C114 N27 C113 117(5)
C114 N27 H27 106.3
C113 N27 H27 110.2
N28 C115 H11M 109.5
N28 C115 H11N 109.5
H11M C115 H11N 109.5
N28 C115 H11O 109.5
H11M C115 H11O 109.5
H11N C115 H11O 109.5
N28 C116 H11P 109.5
N28 C116 H11Q 109.5
H11P C116 H11Q 109.5
N28 C116 H11R 109.5
H11P C116 H11R 109.5
H11Q C116 H11R 109.5
C116 N28 C115 129(8)
C116 N28 H28 110.2
C115 N28 H28 99.9

loop_
_geom_bond_atom_site_label_1
_geom_bond_atom_site_label_2
_geom_bond_distance
Cu1 O12 1.950(6)
Cu1 N7 1.981(7)
Cu1 N11 2.020(8)
Cu1 N19 2.041(9)
Cu1 O14 2.261(7)
Cu2 N10 1.907(7)
Cu2 O5 1.924(6)
Cu2 N3 1.926(8)
Cu2 O8 1.931(7)
Cu3 O11 1.912(7)
Cu3 N12 1.917(8)
Cu3 O10 1.970(7)
Cu3 N13 2.000(11)
Cu3 N14 2.343(9)
Cu4 N6 1.936(7)
Cu4 O2 1.940(7)
Cu4 N18 2.014(11)
Cu4 N2 2.025(9)
Cu4 O17 2.255(8)
Cu5 O1 1.899(7)
Cu5 N1 1.907(8)
Cu5 O3 1.965(7)
Cu5 N16 1.987(9)
Cu5 N17 2.371(10)
Cu6 O7 1.895(7)
Cu6 N9 1.897(8)
Cu6 N15 1.982(9)
Cu6 O9 1.982(7)
Cu7 N8 1.884(8)
Cu7 O13 1.897(9)
Cu7 O15 1.993(7)
Cu7 N22 2.003(9)
Cu8 O6 1.916(9)
Cu8 N4 1.918(8)
Cu8 N20 1.985(9)
Cu8 O4 2.001(7)
Cu8 N25 2.45(3)
Cu9 O18 1.894(10)
Cu9 N5 1.915(9)
Cu9 N21 1.949(17)
Cu9 O16 1.988(7)
C1 C2 1.399(16)
C1 C6 1.425(14)
C1 C7 1.497(14)
C2 O1 1.326(14)
C2 C3 1.419(15)
C3 C4 1.355(19)
C3 H3 0.9500
C4 C5 1.33(2)
C4 H4 0.9500
C5 C6 1.386(17)
C5 H5 0.9500
C6 H6 0.9500
C7 O2 1.292(13)
C7 N1 1.311(13)
C8 O3 1.270(13)
C8 N2 1.324(13)
C8 C9 1.502(14)
C9 O4 1.250(12)
C9 N3 1.325(12)
C10 O5 1.265(12)
C10 N4 1.337(12)
C10 C11 1.460(15)
C11 C12 1.387(18)
C11 C16 1.425(17)
C12 O6 1.330(15)
C12 C13 1.388(18)
C13 C14 1.385(19)
C13 H13 0.9500
C14 C15 1.41(2)
C14 H14 0.9500
C15 C16 1.35(2)
C15 H15 0.9500
C16 H16 0.9500
C17 C18 1.407(19)
C17 C22 1.429(19)
C17 C23 1.470(16)
C18 O18 1.347(17)
C18 C19 1.41(2)
C19 C20 1.34(2)
C19 H19 0.9500
C20 C21 1.39(2)
C20 H20 0.9500
C21 C22 1.40(2)
C21 H21 0.9500
C22 H22 0.9500
C23 O17 1.261(14)
C23 N5 1.329(15)
C24 O16 1.320(12)
C24 N6 1.321(12)
C24 C25 1.499(12)
C25 O15 1.294(12)
C25 N7 1.301(12)
C26 O14 1.238(12)
C26 N8 1.357(12)
C26 C27 1.522(14)
C27 C32 1.349(16)
C27 C28 1.380(16)
C28 O13 1.292(15)
C28 C29 1.451(16)
C29 C30 1.34(2)
C29 H29 0.9500
C30 C31 1.38(2)
C30 H30 0.9500
C31 C32 1.415(18)
C31 H31 0.9500
C32 H32 0.9500
C33 C38 1.384(14)
C33 C34 1.414(14)
C33 C39 1.501(13)
C34 O11 1.319(13)
C34 C35 1.417(14)
C35 C36 1.358(16)
C35 H35 0.9500
C36 C37 1.387(16)
C36 H36 0.9500
C37 C38 1.390(14)
C37 H37 0.9500
C38 H38 0.9500
C39 O12 1.277(12)
C39 N12 1.322(13)
C40 O10 1.259(12)
C40 N11 1.327(13)
C40 C41 1.508(13)
C41 O9 1.299(11)
C41 N10 1.307(12)
C42 O8 1.294(12)
C42 N9 1.322(13)
C42 C43 1.485(14)
C43 C44 1.379(17)
C43 C48 1.407(16)
C44 O7 1.329(15)
C44 C45 1.433(15)
C45 C46 1.40(2)
C45 H45 0.9500
C46 C47 1.37(2)
C46 H46 0.9500
C47 C48 1.391(18)
C47 H47 0.9500
C48 H48 0.9500
C49 N13 1.305(18)
C49 C50 1.428(17)
C49 H49 0.9500
C50 C51 1.31(2)
C50 H50 0.9500
C51 C52 1.44(2)
C51 H51 0.9500
C52 C53 1.323(19)
C52 H52 0.9500
C53 N13 1.36(2)
C53 H53 0.9500
C54 N14 1.324(14)
C54 C55 1.338(19)
C54 H54 0.9500
C55 C56 1.38(2)
C55 H55 0.9500
C56 C57 1.343(19)
C56 H56 0.9500
C57 C58 1.347(17)
C57 H57 0.9500
C58 N14 1.358(15)
C58 H58 0.9500
C59 N15 1.316(15)
C59 C60 1.392(16)
C59 H59 0.9500
C60 C61 1.39(2)
C60 H60 0.9500
C61 C62 1.40(2)
C61 H61 0.9500
C62 C63 1.355(18)
C62 H62 0.9500
C63 N15 1.365(15)
C63 H63 0.9500
C64 N19 1.317(14)
C64 C65 1.359(17)
C64 H64 0.9500
C65 C66 1.31(2)
C65 H65 0.9500
C66 C67 1.42(2)
C66 H66 0.9500
C67 C68 1.377(19)
C67 H67 0.9500
C68 N19 1.325(16)
C68 H68 0.9500
C69 C70 1.35(2)
C69 N16 1.354(17)
C69 H69 0.9500
C70 C71 1.36(2)
C70 H70 0.9500
C71 C72 1.36(2)
C71 H71 0.9500
C72 C73 1.44(2)
C72 H72 0.9500
C73 N16 1.332(16)
C73 H73 0.9500
C74 N17 1.294(16)
C74 C75 1.45(2)
C74 H74 0.9500
C75 C76 1.29(2)
C75 H75 0.9500
C76 C77 1.34(2)
C76 H76 0.9500
C77 C78 1.38(2)
C77 H77 0.9500
C78 N17 1.315(18)
C78 H78 0.9500
C79 N18 1.354(17)
C79 C80 1.429(19)
C79 H79 0.9500
C80 C81 1.36(2)
C80 H80 0.9500
C81 C82 1.34(2)
C81 H81 0.9500
C82 C83 1.40(2)
C82 H82 0.9500
C83 N18 1.361(16)
C83 H83 0.9500
C84 C85 1.354(19)
C84 N20 1.359(16)
C84 H84 0.9500
C85 C86 1.36(2)
C85 H85 0.9500
C86 C87 1.38(2)
C86 H86 0.9500
C87 C88 1.409(17)
C87 H87 0.9500
C88 N20 1.342(16)
C88 H88 0.9500
C90 N21 1.33(3)
C90 C91 1.36(3)
C90 H90 0.9500
C91 C92 1.39(4)
C91 H91 0.9500
C92 C93 1.33(3)
C92 H92 0.9500
C93 C94 1.34(3)
C93 H93 0.9500
C94 N21 1.31(4)
C94 H94 0.9500
C96 N22 1.339(18)
C96 C97 1.36(2)
C96 H96 0.9500
C97 C98 1.26(2)
C97 H97 0.9500
C98 C99 1.43(3)
C98 H98 0.9500
C99 C100 1.39(2)
C99 H99 0.9500
C100 N22 1.25(2)
C100 H100 0.9500
N1 N2 1.420(11)
N3 N4 1.401(11)
N5 N6 1.378(11)
N7 N8 1.361(11)
N9 N10 1.407(10)
N11 N12 1.404(11)
C102 N23 1.48(4)
C102 H10A 0.9800
C102 H10B 0.9800
C102 H10C 0.9800
C103 N23 1.54(3)
C103 H10D 0.9800
C103 H10E 0.9800
C103 H10F 0.9800
N23 C104 1.27(4)
C104 O19 1.22(4)
C104 H104 0.9500
C105 N24 1.45(3)
C105 H10G 0.9800
C105 H10H 0.9800
C105 H10I 0.9800
C106 N24 1.55(3)
C106 H10J 0.9800
C106 H10K 0.9800
C106 H10L 0.9800
N24 C107 1.24(2)
C107 O20 1.25(2)
C107 H107 0.9500
C108 N25 1.500(10)
C108 H10M 0.9800
C108 H10N 0.9800
C108 H10O 0.9800
C109 N25 1.492(10)
C109 H10P 0.9800
C109 H10Q 0.9800
C109 H10R 0.9800
N25 H25 0.9300
C110 N26 1.488(10)
C110 H11A 0.9800
C110 H11B 0.9800
C110 H11C 0.9800
C111 N26 1.512(10)
C111 H11D 0.9800
C111 H11E 0.9800
C111 H11F 0.9800
N26 C112 1.383(10)
C112 O21 1.252(10)
C112 H112 0.9500
C113 N27 1.509(10)
C113 H11G 0.9800
C113 H11H 0.9800
C113 H11I 0.9800
C114 N27 1.471(10)
C114 H11J 0.9800
C114 H11K 0.9800
C114 H11L 0.9800
N27 H27 0.9200
C115 N28 1.516(10)
C115 H11M 0.9800
C115 H11N 0.9800
C115 H11O 0.9800
C116 N28 1.452(10)
C116 H11P 0.9800
C116 H11Q 0.9800
C116 H11R 0.9800
N28 H28 0.9200

loop_
_geom_torsion_atom_site_label_1
_geom_torsion_atom_site_label_2
_geom_torsion_atom_site_label_3
_geom_torsion_atom_site_label_4
_geom_torsion
C6 C1 C2 O1 -179.7(10)
C7 C1 C2 O1 1.9(17)
C6 C1 C2 C3 3.9(14)
C7 C1 C2 C3 -174.5(9)
O1 C2 C3 C4 177.3(12)
C1 C2 C3 C4 -6.0(17)
C2 C3 C4 C5 2(2)
C3 C4 C5 C6 3.4(19)
C4 C5 C6 C1 -5.4(16)
C2 C1 C6 C5 1.5(15)
C7 C1 C6 C5 180.0(9)
C2 C1 C7 O2 178.1(9)
C6 C1 C7 O2 -0.4(12)
C2 C1 C7 N1 -2.8(14)
C6 C1 C7 N1 178.7(9)
O3 C8 C9 O4 -70.8(14)
N2 C8 C9 O4 103.7(12)
O3 C8 C9 N3 102.5(12)
N2 C8 C9 N3 -83.0(14)
O5 C10 C11 C12 178.0(18)
N4 C10 C11 C12 -6(3)
O5 C10 C11 C16 3(2)
N4 C10 C11 C16 179.5(17)
C16 C11 C12 O6 179(2)
C10 C11 C12 O6 5(4)
C16 C11 C12 C13 -9(4)
C10 C11 C12 C13 176(2)
O6 C12 C13 C14 -177(3)
C11 C12 C13 C14 11(4)
C12 C13 C14 C15 -13(5)
C13 C14 C15 C16 13(5)
C14 C15 C16 C11 -11(5)
C12 C11 C16 C15 10(4)
C10 C11 C16 C15 -175(3)
C22 C17 C18 O18 178(2)
C23 C17 C18 O18 -7(4)
C22 C17 C18 C19 -2(3)
C23 C17 C18 C19 173(2)
O18 C18 C19 C20 178(3)
C17 C18 C19 C20 -2(4)
C18 C19 C20 C21 6(5)
C19 C20 C21 C22 -6(5)
C20 C21 C22 C17 2(4)
C18 C17 C22 C21 2(3)
C23 C17 C22 C21 -174(2)
C18 C17 C23 O17 -175.4(19)
C22 C17 C23 O17 0(2)
C18 C17 C23 N5 7(3)
C22 C17 C23 N5 -177.1(16)
O16 C24 C25 O15 172.0(9)
N6 C24 C25 O15 -12.1(14)
O16 C24 C25 N7 -8.1(14)
N6 C24 C25 N7 167.8(9)
O14 C26 C27 C32 1.3(16)
N8 C26 C27 C32 -178.5(11)
O14 C26 C27 C28 179.4(10)
N8 C26 C27 C28 -0.5(15)
C32 C27 C28 O13 173.2(14)
C26 C27 C28 O13 -5(2)
C32 C27 C28 C29 -4.8(18)
C26 C27 C28 C29 177.2(11)
O13 C28 C29 C30 -171.7(15)
C27 C28 C29 C30 7(2)
C28 C29 C30 C31 -4(3)
C29 C30 C31 C32 -1(3)
C28 C27 C32 C31 0(2)
C26 C27 C32 C31 178.6(16)
C30 C31 C32 C27 3(3)
C38 C33 C34 O11 -179.0(10)
C39 C33 C34 O11 4.1(15)
C38 C33 C34 C35 0.5(14)
C39 C33 C34 C35 -176.4(8)
O11 C34 C35 C36 179.1(10)
C33 C34 C35 C36 -0.5(14)
C34 C35 C36 C37 -0.4(17)
C35 C36 C37 C38 1.1(17)
C34 C33 C38 C37 0.2(16)
C39 C33 C38 C37 177.4(9)
C36 C37 C38 C33 -1.1(16)
C38 C33 C39 O12 3.6(13)
C34 C33 C39 O12 -179.3(9)
C38 C33 C39 N12 -174.9(9)
C34 C33 C39 N12 2.2(14)
O10 C40 C41 O9 -71.5(10)
N11 C40 C41 O9 101.2(10)
O10 C40 C41 N10 100.5(10)
N11 C40 C41 N10 -86.7(12)
O8 C42 C43 C44 -170.5(11)
N9 C42 C43 C44 7.5(17)
O8 C42 C43 C48 12.5(17)
N9 C42 C43 C48 -169.5(12)
C48 C43 C44 O7 175.1(14)
C42 C43 C44 O7 -2(2)
C48 C43 C44 C45 -9(2)
C42 C43 C44 C45 173.6(12)
O7 C44 C45 C46 179.0(15)
C43 C44 C45 C46 3(2)
C44 C45 C46 C47 5(3)
C45 C46 C47 C48 -6(3)
C46 C47 C48 C43 0(3)
C44 C43 C48 C47 8(3)
C42 C43 C48 C47 -174.5(16)
N13 C49 C50 C51 -3(3)
C49 C50 C51 C52 7(3)
C50 C51 C52 C53 -11(3)
C51 C52 C53 N13 10(3)
N14 C54 C55 C56 0(2)
C54 C55 C56 C57 -3(2)
C55 C56 C57 C58 3(2)
C56 C57 C58 N14 0(2)
N15 C59 C60 C61 2(2)
C59 C60 C61 C62 -1(2)
C60 C61 C62 C63 1(2)
C61 C62 C63 N15 -2(2)
N19 C64 C65 C66 -2(2)
C64 C65 C66 C67 1(2)
C65 C66 C67 C68 2(3)
C66 C67 C68 N19 -4(3)
N16 C69 C70 C71 1(3)
C69 C70 C71 C72 -1(3)
C70 C71 C72 C73 0(3)
C71 C72 C73 N16 2(3)
N17 C74 C75 C76 9(3)
C74 C75 C76 C77 -6(3)
C75 C76 C77 C78 1(3)
C76 C77 C78 N17 3(3)
N18 C79 C80 C81 -1(3)
C79 C80 C81 C82 4(3)
C80 C81 C82 C83 -4(3)
C81 C82 C83 N18 1(3)
N20 C84 C85 C86 7(4)
C84 C85 C86 C87 -9(4)
C85 C86 C87 C88 4(4)
C86 C87 C88 N20 2(3)
N21 C90 C91 C92 1(4)
C90 C91 C92 C93 1(4)
C91 C92 C93 C94 2(4)
C92 C93 C94 N21 -6(5)
N22 C96 C97 C98 -2(5)
C96 C97 C98 C99 -4(5)
C97 C98 C99 C100 10(5)
C98 C99 C100 N22 -11(5)
O2 C7 N1 N2 0.9(13)
C1 C7 N1 N2 -178.2(7)
O2 C7 N1 Cu5 170.2(7)
C1 C7 N1 Cu5 -8.9(13)
O1 Cu5 N1 C7 15.5(9)
O3 Cu5 N1 C7 -172.2(9)
N16 Cu5 N1 C7 122.9(15)
N17 Cu5 N1 C7 -85.5(9)
O1 Cu5 N1 N2 -175.3(6)
O3 Cu5 N1 N2 -3.0(6)
N16 Cu5 N1 N2 -67.9(17)
N17 Cu5 N1 N2 83.7(6)
O3 C8 N2 N1 3.9(13)
C9 C8 N2 N1 -170.2(8)
O3 C8 N2 Cu4 174.2(7)
C9 C8 N2 Cu4 0.1(16)
C7 N1 N2 C8 171.9(8)
Cu5 N1 N2 C8 0.7(9)
C7 N1 N2 Cu4 -1.7(9)
Cu5 N1 N2 Cu4 -172.8(4)
N6 Cu4 N2 C8 13.2(11)
O2 Cu4 N2 C8 -168.8(11)
N18 Cu4 N2 C8 172.9(17)
O17 Cu4 N2 C8 -63.9(11)
N6 Cu4 N2 N1 -176.5(5)
O2 Cu4 N2 N1 1.5(6)
N18 Cu4 N2 N1 -17(2)
O17 Cu4 N2 N1 106.4(6)
O4 C9 N3 N4 -0.9(17)
C8 C9 N3 N4 -173.7(9)
O4 C9 N3 Cu2 176.5(9)
C8 C9 N3 Cu2 3.8(19)
N10 Cu2 N3 C9 106(2)
O5 Cu2 N3 C9 -176.7(13)
O8 Cu2 N3 C9 -15.8(13)
N10 Cu2 N3 N4 -77(2)
O5 Cu2 N3 N4 0.7(7)
O8 Cu2 N3 N4 161.6(7)
O5 C10 N4 N3 2.5(17)
C11 C10 N4 N3 -173.7(11)
O5 C10 N4 Cu8 176.7(9)
C11 C10 N4 Cu8 0.4(19)
C9 N3 N4 C10 176.3(11)
Cu2 N3 N4 C10 -1.8(12)
C9 N3 N4 Cu8 1.1(12)
Cu2 N3 N4 Cu8 -177.0(5)
O6 Cu8 N4 C10 3.9(12)
N20 Cu8 N4 C10 159(5)
O4 Cu8 N4 C10 -175.0(12)
N25 Cu8 N4 C10 -79.7(13)
O6 Cu8 N4 N3 178.1(9)
N20 Cu8 N4 N3 -27(6)
O4 Cu8 N4 N3 -0.8(7)
N25 Cu8 N4 N3 94.4(10)
O17 C23 N5 N6 -1.7(18)
C17 C23 N5 N6 175.4(12)
O17 C23 N5 Cu9 167.3(10)
C17 C23 N5 Cu9 -15.6(19)
O18 Cu9 N5 C23 17.9(12)
N21 Cu9 N5 C23 -111(10)
O16 Cu9 N5 C23 -167.3(11)
O18 Cu9 N5 N6 -172.9(8)
N21 Cu9 N5 N6 58(10)
O16 Cu9 N5 N6 1.9(7)
O16 C24 N6 N5 -1.1(14)
C25 C24 N6 N5 -176.8(8)
O16 C24 N6 Cu4 173.6(7)
C25 C24 N6 Cu4 -2.2(14)
C23 N5 N6 C24 169.5(10)
Cu9 N5 N6 C24 -1.1(10)
C23 N5 N6 Cu4 -6.0(13)
Cu9 N5 N6 Cu4 -176.6(4)
O2 Cu4 N6 C24 13(9)
N18 Cu4 N6 C24 -75.0(9)
N2 Cu4 N6 C24 101.6(9)
O17 Cu4 N6 C24 -167.5(10)
O2 Cu4 N6 N5 -173(8)
N18 Cu4 N6 N5 99.5(7)
N2 Cu4 N6 N5 -83.9(7)
O17 Cu4 N6 N5 7.0(7)
O15 C25 N7 N8 0.2(13)
C24 C25 N7 N8 -179.7(8)
O15 C25 N7 Cu1 -176.6(7)
C24 C25 N7 Cu1 3.5(13)
O12 Cu1 N7 C25 16(5)
N11 Cu1 N7 C25 98.1(9)
N19 Cu1 N7 C25 -80.0(9)
O14 Cu1 N7 C25 -173.7(9)
O12 Cu1 N7 N8 -161(5)
N11 Cu1 N7 N8 -78.5(7)
N19 Cu1 N7 N8 103.5(7)
O14 Cu1 N7 N8 9.7(6)
O14 C26 N8 N7 -2.3(14)
C27 C26 N8 N7 177.5(8)
O14 C26 N8 Cu7 176.5(7)
C27 C26 N8 Cu7 -3.7(13)
C25 N7 N8 C26 174.6(8)
Cu1 N7 N8 C26 -8.3(10)
C25 N7 N8 Cu7 -4.4(10)
Cu1 N7 N8 Cu7 172.7(4)
O13 Cu7 N8 C26 8.6(10)
O15 Cu7 N8 C26 -173.8(9)
N22 Cu7 N8 C26 -116(4)
O13 Cu7 N8 N7 -172.6(7)
O15 Cu7 N8 N7 5.0(6)
N22 Cu7 N8 N7 63(4)
O8 C42 N9 N10 4.2(14)
C43 C42 N9 N10 -173.8(9)
O8 C42 N9 Cu6 171.5(7)
C43 C42 N9 Cu6 -6.5(15)
O7 Cu6 N9 C42 0.8(10)
N15 Cu6 N9 C42 172(4)
O9 Cu6 N9 C42 -176.4(10)
O7 Cu6 N9 N10 167.8(7)
N15 Cu6 N9 N10 -21(5)
O9 Cu6 N9 N10 -9.4(6)
O9 C41 N10 N9 1.0(13)
C40 C41 N10 N9 -170.2(8)
O9 C41 N10 Cu2 177.8(7)
C40 C41 N10 Cu2 6.7(15)
C42 N9 N10 C41 177.2(8)
Cu6 N9 N10 C41 7.6(10)
C42 N9 N10 Cu2 -0.6(10)
Cu6 N9 N10 Cu2 -170.2(4)
O5 Cu2 N10 C41 -17.8(10)
N3 Cu2 N10 C41 59(3)
O8 Cu2 N10 C41 -178.5(11)
O5 Cu2 N10 N9 159.0(6)
N3 Cu2 N10 N9 -124(2)
O8 Cu2 N10 N9 -1.7(6)
O10 C40 N11 N12 1.8(12)
C41 C40 N11 N12 -170.3(7)
O10 C40 N11 Cu1 178.0(7)
C41 C40 N11 Cu1 5.9(15)
O12 Cu1 N11 C40 -175.3(11)
N7 Cu1 N11 C40 8.3(11)
N19 Cu1 N11 C40 177.2(15)
O14 Cu1 N11 C40 -67.1(10)
O12 Cu1 N11 N12 0.8(5)
N7 Cu1 N11 N12 -175.6(5)
N19 Cu1 N11 N12 -7(2)
O14 Cu1 N11 N12 109.0(5)
O12 C39 N12 N11 2.8(12)
C33 C39 N12 N11 -178.7(7)
O12 C39 N12 Cu3 170.6(7)
C33 C39 N12 Cu3 -10.9(13)
C40 N11 N12 C39 175.4(8)
Cu1 N11 N12 C39 -2.0(9)
C40 N11 N12 Cu3 5.7(9)
Cu1 N11 N12 Cu3 -171.7(4)
O11 Cu3 N12 C39 11.1(8)
O10 Cu3 N12 C39 -175.4(9)
N13 Cu3 N12 C39 118(2)
N14 Cu3 N12 C39 -88.1(8)
O11 Cu3 N12 N11 178.8(6)
O10 Cu3 N12 N11 -7.7(6)
N13 Cu3 N12 N11 -75(2)
N14 Cu3 N12 N11 79.6(6)
C50 C49 N13 C53 1(3)
C50 C49 N13 Cu3 178.9(14)
C52 C53 N13 C49 -4(3)
C52 C53 N13 Cu3 177.8(14)
O11 Cu3 N13 C49 165.8(15)
N12 Cu3 N13 C49 59(3)
O10 Cu3 N13 C49 -6.5(15)
N14 Cu3 N13 C49 -95.6(14)
O11 Cu3 N13 C53 -16.6(13)
N12 Cu3 N13 C53 -123.8(16)
O10 Cu3 N13 C53 171.1(13)
N14 Cu3 N13 C53 82.0(14)
C55 C54 N14 C58 2.3(19)
C55 C54 N14 Cu3 -173.6(12)
C57 C58 N14 C54 -2.2(17)
C57 C58 N14 Cu3 173.8(10)
O11 Cu3 N14 C54 37.8(9)
N12 Cu3 N14 C54 133.2(9)
O10 Cu3 N14 C54 -147.1(9)
N13 Cu3 N14 C54 -53.7(10)
O11 Cu3 N14 C58 -137.8(8)
N12 Cu3 N14 C58 -42.4(9)
O10 Cu3 N14 C58 37.4(8)
N13 Cu3 N14 C58 130.8(9)
C60 C59 N15 C63 -2(2)
C60 C59 N15 Cu6 168.9(12)
C62 C63 N15 C59 2.4(19)
C62 C63 N15 Cu6 -168.8(11)
O7 Cu6 N15 C59 167.0(11)
N9 Cu6 N15 C59 -4(5)
O9 Cu6 N15 C59 -15.7(11)
O7 Cu6 N15 C63 -22.2(10)
N9 Cu6 N15 C63 167(4)
O9 Cu6 N15 C63 155.1(9)
C72 C73 N16 C69 -2(2)
C72 C73 N16 Cu5 178.4(13)
C70 C69 N16 C73 1(2)
C70 C69 N16 Cu5 -179.7(13)
O1 Cu5 N16 C73 13.7(10)
N1 Cu5 N16 C73 -93.8(18)
O3 Cu5 N16 C73 -157.3(10)
N17 Cu5 N16 C73 114.3(10)
O1 Cu5 N16 C69 -165.9(10)
N1 Cu5 N16 C69 86.6(17)
O3 Cu5 N16 C69 23.1(10)
N17 Cu5 N16 C69 -65.3(10)
C75 C74 N17 C78 -5(2)
C75 C74 N17 Cu5 -178.7(12)
C77 C78 N17 C74 0(2)
C77 C78 N17 Cu5 173.0(14)
O1 Cu5 N17 C74 27.5(12)
N1 Cu5 N17 C74 122.1(11)
O3 Cu5 N17 C74 -157.6(11)
N16 Cu5 N17 C74 -64.8(12)
O1 Cu5 N17 C78 -145.2(11)
N1 Cu5 N17 C78 -50.7(11)
O3 Cu5 N17 C78 29.7(11)
N16 Cu5 N17 C78 122.4(11)
C80 C79 N18 C83 -2(2)
C80 C79 N18 Cu4 178.1(12)
C82 C83 N18 C79 2(2)
C82 C83 N18 Cu4 -178.0(11)
N6 Cu4 N18 C79 149.1(10)
O2 Cu4 N18 C79 -28.9(10)
N2 Cu4 N18 C79 -11(3)
O17 Cu4 N18 C79 -134.0(10)
N6 Cu4 N18 C83 -31.1(10)
O2 Cu4 N18 C83 150.9(10)
N2 Cu4 N18 C83 169.0(17)
O17 Cu4 N18 C83 45.8(10)
C65 C64 N19 C68 0.5(18)
C65 C64 N19 Cu1 -177.0(10)
C67 C68 N19 C64 2(2)
C67 C68 N19 Cu1 179.8(15)
O12 Cu1 N19 C64 131.0(9)
N7 Cu1 N19 C64 -52.6(9)
N11 Cu1 N19 C64 138.4(17)
O14 Cu1 N19 C64 23.0(9)
O12 Cu1 N19 C68 -46.3(10)
N7 Cu1 N19 C68 130.0(10)
N11 Cu1 N19 C68 -39(2)
O14 Cu1 N19 C68 -154.4(10)
C87 C88 N20 C84 -4(3)
C87 C88 N20 Cu8 -179.1(16)
C85 C84 N20 C88 -1(4)
C85 C84 N20 Cu8 174(2)
O6 Cu8 N20 C88 -8.8(16)
N4 Cu8 N20 C88 -164(5)
O4 Cu8 N20 C88 170.5(15)
N25 Cu8 N20 C88 75.0(17)
O6 Cu8 N20 C84 176.2(17)
N4 Cu8 N20 C84 21(7)
O4 Cu8 N20 C84 -4.5(17)
N25 Cu8 N20 C84 -100.0(18)
C93 C94 N21 C90 8(5)
C93 C94 N21 Cu9 178(2)
C91 C90 N21 C94 -5(4)
C91 C90 N21 Cu9 -176(2)
O18 Cu9 N21 C94 -32(2)
N5 Cu9 N21 C94 97(9)
O16 Cu9 N21 C94 153(2)
O18 Cu9 N21 C90 138(2)
N5 Cu9 N21 C90 -93(11)
O16 Cu9 N21 C90 -37(2)
C99 C100 N22 C96 6(4)
C99 C100 N22 Cu7 -173(3)
C97 C96 N22 C100 2(4)
C97 C96 N22 Cu7 -180(2)
N8 Cu7 N22 C100 -67(5)
O13 Cu7 N22 C100 168(2)
O15 Cu7 N22 C100 -10(2)
N8 Cu7 N22 C96 114(4)
O13 Cu7 N22 C96 -10.6(17)
O15 Cu7 N22 C96 171.2(16)
C1 C2 O1 Cu5 10.1(16)
C3 C2 O1 Cu5 -173.6(8)
N1 Cu5 O1 C2 -15.2(9)
O3 Cu5 O1 C2 -65(2)
N16 Cu5 O1 C2 178.7(9)
N17 Cu5 O1 C2 84.1(9)
N1 C7 O2 Cu4 0.4(11)
C1 C7 O2 Cu4 179.5(6)
N6 Cu4 O2 C7 88(9)
N18 Cu4 O2 C7 175.8(6)
N2 Cu4 O2 C7 -1.1(6)
O17 Cu4 O2 C7 -91.7(6)
N2 C8 O3 Cu5 -6.4(12)
C9 C8 O3 Cu5 167.9(7)
O1 Cu5 O3 C8 56(2)
N1 Cu5 O3 C8 4.8(6)
N16 Cu5 O3 C8 171.7(7)
N17 Cu5 O3 C8 -94.2(7)
N3 C9 O4 Cu8 0.3(15)
C8 C9 O4 Cu8 173.2(8)
O6 Cu8 O4 C9 -8(4)
N4 Cu8 O4 C9 0.3(8)
N20 Cu8 O4 C9 177.8(9)
N25 Cu8 O4 C9 -88.8(10)
N4 C10 O5 Cu2 -1.9(15)
C11 C10 O5 Cu2 174.2(10)
N10 Cu2 O5 C10 171.7(8)
N3 Cu2 O5 C10 0.6(8)
O8 Cu2 O5 C10 -102.0(11)
C11 C12 O6 Cu8 2(4)
C13 C12 O6 Cu8 -170.0(19)
N4 Cu8 O6 C12 -5.0(18)
N20 Cu8 O6 C12 177.4(19)
O4 Cu8 O6 C12 3(5)
N25 Cu8 O6 C12 85(2)
C43 C44 O7 Cu6 -5(2)
C45 C44 O7 Cu6 179.4(10)
N9 Cu6 O7 C44 5.0(11)
N15 Cu6 O7 C44 -174.1(11)
O9 Cu6 O7 C44 29(4)
N9 C42 O8 Cu2 -5.5(12)
C43 C42 O8 Cu2 172.5(8)
N10 Cu2 O8 C42 3.7(6)
O5 Cu2 O8 C42 -84.8(11)
N3 Cu2 O8 C42 175.9(6)
N10 C41 O9 Cu6 -8.3(11)
C40 C41 O9 Cu6 163.4(6)
O7 Cu6 O9 C41 -15(3)
N9 Cu6 O9 C41 9.2(6)
N15 Cu6 O9 C41 -172.0(7)
N11 C40 O10 Cu3 -8.2(11)
C41 C40 O10 Cu3 164.5(6)
O11 Cu3 O10 C40 56(2)
N12 Cu3 O10 C40 8.3(6)
N13 Cu3 O10 C40 173.8(7)
N14 Cu3 O10 C40 -90.2(7)
C33 C34 O11 Cu3 -1.3(14)
C35 C34 O11 Cu3 179.2(7)
N12 Cu3 O11 C34 -4.5(8)
O10 Cu3 O11 C34 -51(3)
N13 Cu3 O11 C34 -169.4(9)
N14 Cu3 O11 C34 94.4(8)
N12 C39 O12 Cu1 -2.1(11)
C33 C39 O12 Cu1 179.4(6)
N7 Cu1 O12 C39 83(5)
N11 Cu1 O12 C39 0.6(6)
N19 Cu1 O12 C39 179.3(7)
O14 Cu1 O12 C39 -86.9(7)
C27 C28 O13 Cu7 13(2)
C29 C28 O13 Cu7 -168.6(10)
N8 Cu7 O13 C28 -12.9(12)
O15 Cu7 O13 C28 -37(5)
N22 Cu7 O13 C28 161.9(12)
N8 C26 O14 Cu1 9.8(11)
C27 C26 O14 Cu1 -170.1(7)
O12 Cu1 O14 C26 169.2(6)
N7 Cu1 O14 C26 -10.2(6)
N11 Cu1 O14 C26 88.2(7)
N19 Cu1 O14 C26 -100.9(7)
N7 C25 O15 Cu7 3.8(11)
C24 C25 O15 Cu7 -176.3(7)
N8 Cu7 O15 C25 -4.6(6)
O13 Cu7 O15 C25 20(5)
N22 Cu7 O15 C25 -179.2(7)
N6 C24 O16 Cu9 2.6(12)
C25 C24 O16 Cu9 178.2(7)
O18 Cu9 O16 C24 52(4)
N5 Cu9 O16 C24 -2.3(7)
N21 Cu9 O16 C24 -178.2(11)
N5 C23 O17 Cu4 7.0(16)
C17 C23 O17 Cu4 -170.1(12)
N6 Cu4 O17 C23 -7.4(9)
O2 Cu4 O17 C23 172.6(9)
N18 Cu4 O17 C23 -98.0(9)
N2 Cu4 O17 C23 90.3(9)
C19 C18 O18 Cu9 -166.1(19)
C17 C18 O18 Cu9 14(3)
N5 Cu9 O18 C18 -16.3(19)
N21 Cu9 O18 C18 160(2)
O16 Cu9 O18 C18 -70(5)
C102 N23 C104 O19 -11(6)
C103 N23 C104 O19 171(4)
C105 N24 C107 O20 -178(2)
C106 N24 C107 O20 -14(3)
O6 Cu8 N25 C109 -177(3)
N4 Cu8 N25 C109 -84(3)
N20 Cu8 N25 C109 91(3)
O4 Cu8 N25 C109 -4(3)
O6 Cu8 N25 C108 31(3)
N4 Cu8 N25 C108 124(3)
N20 Cu8 N25 C108 -61(3)
O4 Cu8 N25 C108 -156(3)
C110 N26 C112 O21 16(7)
C111 N26 C112 O21 169(3)
